data_4129753
loop_
_publ_author_name
'Ryan, Se\'an T J'
'Young, Ryan M.'
'Henkelis, James J.'
'Hafezi, Nema'
'Vermeulen, Nicolaas A.'
'Hennig, Andreas'
'Dale, Edward J.'
'Wu, Yilei'
'Krzyaniak, Matthew D.'
'Fox, Athan'
'Nau, Werner M.'
'Wasielewski, Michael R.'
'Stoddart, J. Fraser'
'Scherman, Oren A.'

_publ_section_title
;
 Energy and Electron Transfer Dynamics within a Series of Perylene
 Diimide/Cyclophane Systems.
;
_journal_issue 48
_journal_name_full 'Journal of the American Chemical Society'
_journal_page_first 15299
_journal_page_last 15307
_journal_paper_doi 10.1021/jacs.5b10329
_journal_volume 137
_journal_year 2015
_chemical_formula_moiety 'C50 H56 N4 O10, C48 H40 N4, 6(F6 P), 10.5(C2 H3 N)'
_chemical_formula_sum 'C119 H127.5 F36 N18.5 O10 P6'
_chemical_formula_weight 2846.71
_space_group_crystal_system triclinic
_space_group_IT_number 2
_space_group_name_Hall '-P 1'
_space_group_name_H-M_alt 'P -1'
_atom_sites_solution_hydrogens mixed
_audit_creation_date 2015-01-23
_audit_creation_method
;
Olex2 1.2
(compiled 2015.01.19 svn.r3143 for OlexSys, GUI svn.r4992)
;
_cell_angle_alpha 71.672(2)
_cell_angle_beta 87.991(2)
_cell_angle_gamma 64.714(2)
_cell_formula_units_Z 2
_cell_length_a 18.7124(7)
_cell_length_b 20.0030(8)
_cell_length_c 20.6195(8)
_cell_measurement_reflns_used 9690
_cell_measurement_temperature 100(2)
_cell_measurement_theta_max 67.832
_cell_measurement_theta_min 3.670
_cell_volume 6580.0(5)
_computing_cell_refinement 'SAINT V7.23A (Bruker, 2005)'
_computing_data_collection 'APEX2 V2.1-4 (Bruker, 2007)'
_computing_data_reduction 'Bruker SAINT'
_computing_molecular_graphics 'Olex2 (Dolomanov et al., 2009)'
_computing_publication_material 'Olex2 (Dolomanov et al., 2009)'
_computing_structure_refinement 'ShelXL (Sheldrick, 2008)'
_diffrn_ambient_temperature 100.03
_diffrn_detector_area_resol_mean 8
_diffrn_measured_fraction_theta_full 0.983
_diffrn_measured_fraction_theta_max 0.977
_diffrn_measurement_device_type 'Bruker SMART APEX CCD area detector'
_diffrn_measurement_method '\w and \f scans'
_diffrn_radiation_monochromator 'Quazar optics'
_diffrn_radiation_type CuK\a
_diffrn_radiation_wavelength 1.54178
_diffrn_reflns_av_R_equivalents 0.0367
_diffrn_reflns_av_unetI/netI 0.0411
_diffrn_reflns_Laue_measured_fraction_full 0.983
_diffrn_reflns_Laue_measured_fraction_max 0.977
_diffrn_reflns_limit_h_max 22
_diffrn_reflns_limit_h_min -21
_diffrn_reflns_limit_k_max 24
_diffrn_reflns_limit_k_min -23
_diffrn_reflns_limit_l_max 24
_diffrn_reflns_limit_l_min -24
_diffrn_reflns_number 79412
_diffrn_reflns_point_group_measured_fraction_full 0.983
_diffrn_reflns_point_group_measured_fraction_max 0.977
_diffrn_reflns_theta_full 67.679
_diffrn_reflns_theta_max 68.140
_diffrn_reflns_theta_min 2.589
_diffrn_source microsource
_exptl_absorpt_coefficient_mu 1.770
_exptl_absorpt_correction_T_max 0.7531
_exptl_absorpt_correction_T_min 0.6391
_exptl_absorpt_correction_type multi-scan
_exptl_absorpt_process_details
'SADABS-2012/1 (Bruker,2012) was used for absorption correction. wR2(int) was 0.0656 before and 0.0539 after correction. The Ratio of minimum to maximum transmission is 0.8486. The \l/2 correction factor is 0.0015.'
_exptl_crystal_colour pink
_exptl_crystal_colour_primary pink
_exptl_crystal_density_diffrn 1.437
_exptl_crystal_description block
_exptl_crystal_F_000 2930
_exptl_crystal_size_max 0.2
_exptl_crystal_size_mid 0.18
_exptl_crystal_size_min 0.16
_refine_diff_density_max 1.471
_refine_diff_density_min -0.924
_refine_diff_density_rms 0.090
_refine_ls_extinction_method none
_refine_ls_goodness_of_fit_ref 1.031
_refine_ls_hydrogen_treatment mixed
_refine_ls_matrix_type full
_refine_ls_number_parameters 2073
_refine_ls_number_reflns 23493
_refine_ls_number_restraints 245
_refine_ls_restrained_S_all 1.035
_refine_ls_R_factor_all 0.0942
_refine_ls_R_factor_gt 0.0877
_refine_ls_shift/su_max 0.000
_refine_ls_shift/su_mean 0.000
_refine_ls_structure_factor_coef Fsqd
_refine_ls_weighting_details 'w=1/[\s^2^(Fo^2^)+(0.1301P)^2^+15.3705P] where P=(Fo^2^+2Fc^2^)/3'
_refine_ls_weighting_scheme calc
_refine_ls_wR_factor_gt 0.2410
_refine_ls_wR_factor_ref 0.2475
_reflns_Friedel_coverage 0.000
_reflns_number_gt 20690
_reflns_number_total 23493
_reflns_threshold_expression 'I > 2\s(I)'
_cod_data_source_file ja5b10329_si_002.cif
_cod_data_source_block final
_cod_original_formula_sum 'C119 H127.50 F36 N18.50 O10 P6'
_cod_database_code 4129753
_shelxl_version_number 2013-4
_shelx_space_group_comment
;
The symmetry employed for this shelxl refinement is uniquely defined
by the following loop, which should always be used as a source of
symmetry information in preference to the above space-group names.
They are only intended as comments.
;
_olex2_refinement_description
;
1. Fixed Uiso
 At 1.2 times of:
  All C(H,H) groups, All C(H,H,H,H) groups
 At 1.5 times of:
  All C(H,H,H) groups
2. Rigid bond restraints
 N5S, C9S, C10S
 with sigma for 1-2 distances of 0.01 and sigma for 1-3 distances of 0.01
 F25, F26, F27, F28, F29, F30
 with sigma for 1-2 distances of 0.01 and sigma for 1-3 distances of 0.01
 O5, O6, O7A, O7B, C79, C80A, C80B, C81, C82, C83
 with sigma for 1-2 distances of 0.01 and sigma for 1-3 distances of 0.01
 F25, F26, F27, F28, F29, F30
 with sigma for 1-2 distances of 0.01 and sigma for 1-3 distances of 0.01
 F31, F32, F33, F34, F35, F36
 with sigma for 1-2 distances of 0.01 and sigma for 1-3 distances of 0.01
3. Uiso/Uaniso restraints and constraints
N5S \\sim C9S \\sim C10S: within 1.7A with sigma of 0.04 and sigma for terminal
atoms of 0.08
F25 \\sim F26 \\sim F27 \\sim F28 \\sim F29 \\sim F30: within 2A with sigma of
0.5 and sigma for terminal atoms of 1
O5 \\sim O6 \\sim O7A \\sim O7B \\sim C79 \\sim C80A \\sim C80B \\sim C81 \\sim
C82 \\sim C83: within 1.7A with sigma of 0.04 and sigma for terminal atoms of
0.08
F25 \\sim F26 \\sim F27 \\sim F28 \\sim F29 \\sim F30: within 1.7A with sigma
of 0.04 and sigma for terminal atoms of 0.08
F31 \\sim F32 \\sim F33 \\sim F34 \\sim F35 \\sim F36: within 1.7A with sigma
of 0.04 and sigma for terminal atoms of 0.08
Uanis(F27) \\sim Ueq, Uanis(F25) \\sim Ueq, Uanis(F29) \\sim Ueq, Uanis(F26)
\\sim Ueq, Uanis(F30) \\sim Ueq, Uanis(F28) \\sim Ueq: with sigma of 0.1 and
sigma for terminal atoms of 0.2
Uanis(C83) \\sim Ueq, Uanis(O7B) \\sim Ueq, Uanis(O7A) \\sim Ueq, Uanis(C82)
\\sim Ueq, Uanis(C81) \\sim Ueq, Uanis(O6) \\sim Ueq, Uanis(C80A) \\sim Ueq,
Uanis(C80B) \\sim Ueq, Uanis(C79) \\sim Ueq, Uanis(O5) \\sim Ueq: with sigma of
0.1 and sigma for terminal atoms of 0.2
Uanis(F27) \\sim Ueq, Uanis(F25) \\sim Ueq, Uanis(F26) \\sim Ueq, Uanis(F30)
\\sim Ueq, Uanis(F28) \\sim Ueq, Uanis(F29) \\sim Ueq: with sigma of 0.1 and
sigma for terminal atoms of 0.2
Uanis(F31) \\sim Ueq, Uanis(F32) \\sim Ueq, Uanis(F33) \\sim Ueq, Uanis(F35)
\\sim Ueq, Uanis(F36) \\sim Ueq, Uanis(F34) \\sim Ueq: with sigma of 0.1 and
sigma for terminal atoms of 0.2
Uanis(C84) = Uanis(C86)
Uanis(C80A) = Uanis(C80B)
Uanis(O7A) = Uanis(O7B)
4. Others
 Sof(O7A)=Sof(H82C)=Sof(H82D)=Sof(H83C)=Sof(H83D)=1-FVAR(1)
 Sof(O7B)=Sof(H82A)=Sof(H82B)=Sof(H83A)=Sof(H83B)=FVAR(1)
 Sof(H79C)=Sof(H79D)=Sof(C80A)=Sof(H80A)=Sof(H80B)=1-FVAR(2)
 Sof(H79A)=Sof(H79B)=Sof(C80B)=Sof(H80C)=Sof(H80D)=FVAR(2)
 Fixed Sof: N2S(0.5) C3S(0.5) C4S(0.5) H4SA(0.5) H4SB(0.5) H4SC(0.5)
5.a Secondary CH2 refined with riding coordinates:
 C79(H79C,H79D), C79(H79A,H79B), C80A(H80A,H80B), C80B(H80C,H80D), C81(H81A,
 H81B), C82(H82C,H82D), C82(H82A,H82B), C83(H83C,H83D), C83(H83A,H83B)
5.b Idealised Me refined as rotating group:
 C18S(H18A,H18B,H18C), C14S(H14A,H14B,H14C), C8S(H8SA,H8SB,H8SC), C10S(H10A,
 H10B,H10C), C12S(H12A,H12B,H12C), C22S(H22A,H22B,H22C), C6S(H6SA,H6SB,H6SC),
 C20S(H20A,H20B,H20C), C2S(H2SA,H2SB,H2SC), C4S(H4SA,H4SB,H4SC)
;
_olex2_submission_original_sample_id 'ExBox PDI [2]Cat'
_olex2_submission_special_instructions 'No special instructions were received'

loop_
_space_group_symop_operation_xyz
'x, y, z'
'-x, -y, -z'

loop_
_atom_site_label
_atom_site_type_symbol
_atom_site_fract_x
_atom_site_fract_y
_atom_site_fract_z
_atom_site_U_iso_or_equiv
_atom_site_adp_type
_atom_site_occupancy
_atom_site_site_symmetry_order
_atom_site_calc_flag
_atom_site_refinement_flags_posn
_atom_site_refinement_flags_adp
_atom_site_refinement_flags_occupancy
_atom_site_disorder_assembly
_atom_site_disorder_group
O1 O 0.48567(17) 0.29089(17) 0.03545(15) 0.0440(7) Uani 1 1 d . . . . .
O2 O 0.43748(15) 0.07973(16) 0.06516(14) 0.0371(6) Uani 1 1 d . . . . .
O3 O 0.01999(18) 0.49598(19) 0.38720(16) 0.0485(7) Uani 1 1 d . . . . .
O4 O -0.03605(17) 0.29204(18) 0.40936(14) 0.0434(7) Uani 1 1 d . . . . .
O5 O -0.1115(3) 0.2492(2) 0.60465(16) 0.0652(9) Uani 1 1 d . U . . .
O6 O 0.0677(3) 0.0832(3) 0.6080(3) 0.0844(12) Uani 1 1 d . U . . .
O7A O 0.2211(3) -0.0275(3) 0.6256(3) 0.0476(9) Uani 0.610(5) 1 d . U P A 2
O7B O 0.2027(4) -0.0726(4) 0.6172(4) 0.0476(9) Uani 0.390(5) 1 d . U P A 1
O8 O 0.54158(19) -0.0738(2) 0.35681(16) 0.0582(8) Uani 1 1 d . . . . .
O9 O 0.58114(18) -0.12853(19) 0.23518(16) 0.0525(8) Uani 1 1 d . . . . .
O10 O 0.65969(17) -0.06767(17) 0.11842(15) 0.0444(7) Uani 1 1 d . . . . .
N5 N 0.45876(17) 0.18736(18) 0.04778(15) 0.0313(6) Uani 1 1 d . . . . .
N6 N -0.01307(17) 0.39833(19) 0.39166(15) 0.0329(6) Uani 1 1 d . . . . .
N7 N -0.1245(2) 0.4145(2) 0.54824(16) 0.0412(8) Uani 1 1 d . . . . .
N8 N 0.66107(18) 0.06719(19) 0.00221(15) 0.0327(6) Uani 1 1 d . . . . .
C49 C 0.4476(2) 0.2550(2) 0.06152(18) 0.0324(7) Uani 1 1 d . . . . .
C50 C 0.3883(2) 0.2795(2) 0.10894(17) 0.0298(7) Uani 1 1 d . . . . .
C51 C 0.3481(2) 0.2340(2) 0.14039(17) 0.0277(7) Uani 1 1 d . . . . .
C52 C 0.3651(2) 0.1639(2) 0.12754(17) 0.0292(7) Uani 1 1 d . . . . .
C53 C 0.4221(2) 0.1390(2) 0.07886(18) 0.0313(7) Uani 1 1 d . . . . .
C54 C 0.3724(2) 0.3473(2) 0.12186(19) 0.0334(7) Uani 1 1 d . . . . .
H54 H 0.397(3) 0.381(3) 0.102(2) 0.038(11) Uiso 1 1 d . . . . .
C55 C 0.3170(2) 0.3724(2) 0.16675(19) 0.0322(7) Uani 1 1 d . . . . .
H55 H 0.309(2) 0.419(2) 0.1730(19) 0.021(9) Uiso 1 1 d . . . . .
C56 C 0.2751(2) 0.3299(2) 0.19824(16) 0.0269(7) Uani 1 1 d . . . . .
C57 C 0.28985(19) 0.2599(2) 0.18440(16) 0.0263(7) Uani 1 1 d . . . . .
C58 C 0.2470(2) 0.2151(2) 0.21342(17) 0.0285(7) Uani 1 1 d . . . . .
C59 C 0.2679(2) 0.1448(2) 0.20172(19) 0.0330(7) Uani 1 1 d . . . . .
H59 H 0.242(2) 0.113(2) 0.222(2) 0.032(10) Uiso 1 1 d . . . . .
C60 C 0.3264(2) 0.1194(2) 0.15923(19) 0.0336(8) Uani 1 1 d . . . . .
H60 H 0.342(3) 0.076(3) 0.152(3) 0.051(13) Uiso 1 1 d . . . . .
C61 C 0.2163(2) 0.3553(2) 0.24443(16) 0.0277(7) Uani 1 1 d . . . . .
C62 C 0.2035(2) 0.4199(2) 0.26403(19) 0.0325(7) Uani 1 1 d . . . . .
H62 H 0.234(3) 0.451(3) 0.250(2) 0.036(11) Uiso 1 1 d . . . . .
C63 C 0.1447(2) 0.4458(3) 0.3056(2) 0.0361(8) Uani 1 1 d . . . . .
H63 H 0.140(3) 0.483(3) 0.311(3) 0.049(14) Uiso 1 1 d . . . . .
C64 C 0.0980(2) 0.4078(2) 0.32951(17) 0.0311(7) Uani 1 1 d . . . . .
C65 C 0.1109(2) 0.3404(2) 0.31287(16) 0.0284(7) Uani 1 1 d . . . . .
C66 C 0.17047(19) 0.3134(2) 0.27015(16) 0.0268(7) Uani 1 1 d . . . . .
C67 C 0.1831(2) 0.2447(2) 0.25441(17) 0.0277(7) Uani 1 1 d . . . . .
C68 C 0.1340(2) 0.2081(2) 0.27935(18) 0.0309(7) Uani 1 1 d . . . . .
H68 H 0.139(2) 0.164(3) 0.270(2) 0.032(10) Uiso 1 1 d . . . . .
C69 C 0.0761(2) 0.2345(2) 0.32178(18) 0.0322(7) Uani 1 1 d . . . . .
H69 H 0.043(3) 0.210(3) 0.342(2) 0.039(11) Uiso 1 1 d . . . . .
C70 C 0.0649(2) 0.2996(2) 0.33905(17) 0.0301(7) Uani 1 1 d . . . . .
C71 C 0.0027(2) 0.3275(2) 0.38322(17) 0.0340(8) Uani 1 1 d . . . . .
C72 C 0.0335(2) 0.4386(2) 0.37136(18) 0.0353(8) Uani 1 1 d . . . . .
C73 C -0.0812(2) 0.4315(3) 0.42844(19) 0.0371(8) Uani 1 1 d . . . . .
H73A H -0.120(3) 0.417(3) 0.419(3) 0.053(13) Uiso 1 1 d . . . . .
H73B H -0.097(3) 0.482(3) 0.413(2) 0.032(11) Uiso 1 1 d . . . . .
C74 C -0.0556(2) 0.3957(3) 0.5058(2) 0.0403(9) Uani 1 1 d . . . . .
H74A H -0.025(3) 0.345(3) 0.520(2) 0.037(12) Uiso 1 1 d . . . . .
H74B H -0.025(3) 0.415(2) 0.518(2) 0.032(10) Uiso 1 1 d . . . . .
C75 C -0.1707(3) 0.5015(3) 0.5316(2) 0.0477(10) Uani 1 1 d . . . . .
H75A H -0.209(3) 0.513(3) 0.555(3) 0.043(12) Uiso 1 1 d . . . . .
H75B H -0.134(3) 0.518(3) 0.544(2) 0.042(12) Uiso 1 1 d . . . . .
H75C H -0.195(3) 0.527(3) 0.479(3) 0.054(13) Uiso 1 1 d . . . . .
C76 C -0.0897(3) 0.3785(3) 0.6230(2) 0.0463(10) Uani 1 1 d . . . . .
H76A H -0.049(3) 0.399(3) 0.625(3) 0.058(14) Uiso 1 1 d . . . . .
H76B H -0.055(2) 0.324(2) 0.6309(18) 0.017(8) Uiso 1 1 d . . . . .
H76C H -0.132(3) 0.390(2) 0.652(2) 0.037(11) Uiso 1 1 d . . . . .
C77 C -0.1838(3) 0.3835(3) 0.5371(2) 0.0449(10) Uani 1 1 d . . . . .
H77A H -0.219(3) 0.394(3) 0.575(2) 0.044(12) Uiso 1 1 d . . . . .
H77B H -0.219(4) 0.412(4) 0.492(3) 0.077(18) Uiso 1 1 d . . . . .
C78 C -0.1485(3) 0.3008(3) 0.5381(2) 0.0433(9) Uani 1 1 d . . . . .
H78A H -0.195(3) 0.293(3) 0.523(3) 0.058(14) Uiso 1 1 d . . . . .
H78B H -0.114(2) 0.290(2) 0.504(2) 0.031(10) Uiso 1 1 d . . . . .
C79 C -0.0643(4) 0.1737(4) 0.6070(4) 0.092(2) Uani 1 1 d . U . . .
H79C H -0.0860 0.1613 0.5716 0.110 Uiso 0.610(9) 1 calc R . P B 2
H79D H -0.0623 0.1365 0.6527 0.110 Uiso 0.610(9) 1 calc R . P B 2
H79A H -0.0541 0.1771 0.5589 0.110 Uiso 0.390(9) 1 calc R . P B 1
H79B H -0.0987 0.1463 0.6191 0.110 Uiso 0.390(9) 1 calc R . P B 1
C80A C 0.0120(5) 0.1673(5) 0.5948(4) 0.0563(14) Uani 0.610(9) 1 d . U P B 2
H80A H 0.0299 0.1879 0.6255 0.068 Uiso 0.610(9) 1 calc R . P B 2
H80B H 0.0112 0.1985 0.5466 0.068 Uiso 0.610(9) 1 calc R . P B 2
C80B C 0.0140(8) 0.1178(8) 0.6495(6) 0.0563(14) Uani 0.390(9) 1 d . U P B 1
H80C H 0.0344 0.1461 0.6695 0.068 Uiso 0.390(9) 1 calc R . P B 1
H80D H 0.0073 0.0769 0.6877 0.068 Uiso 0.390(9) 1 calc R . P B 1
C81 C 0.1174(5) 0.0331(5) 0.6708(4) 0.097(2) Uani 1 1 d . U . . .
H81A H 0.1450 0.0597 0.6850 0.117 Uiso 1 1 calc R . . . .
H81B H 0.0845 0.0212 0.7073 0.117 Uiso 1 1 calc R . . . .
C82 C 0.1681(7) -0.0299(6) 0.6638(4) 0.134(4) Uani 1 1 d . U . . .
H82C H 0.1949 -0.0666 0.7101 0.160 Uiso 0.610(5) 1 calc R . P A 2
H82D H 0.1389 -0.0530 0.6462 0.160 Uiso 0.610(5) 1 calc R . P A 2
H82A H 0.1539 -0.0681 0.6982 0.160 Uiso 0.390(5) 1 calc R . P A 1
H82B H 0.2167 -0.0347 0.6863 0.160 Uiso 0.390(5) 1 calc R . P A 1
C83 C 0.2748(4) -0.1175(5) 0.6211(3) 0.128(4) Uani 1 1 d . U . . .
H83C H 0.2987 -0.1567 0.6672 0.153 Uiso 0.610(5) 1 calc R . P A 2
H83D H 0.2424 -0.1340 0.5986 0.153 Uiso 0.610(5) 1 calc R . P A 2
H83A H 0.2759 -0.1664 0.6181 0.153 Uiso 0.390(5) 1 calc R . P A 1
H83B H 0.2965 -0.1305 0.6689 0.153 Uiso 0.390(5) 1 calc R . P A 1
C84 C 0.3364(3) -0.1053(3) 0.5782(2) 0.0673(11) Uani 1 1 d . . . . .
C86 C 0.3876(3) -0.1009(3) 0.5433(2) 0.0673(11) Uani 1 1 d . . . . .
C87 C 0.4468(3) -0.0964(3) 0.5037(2) 0.0525(11) Uani 1 1 d . . . . .
C88 C 0.4995(3) -0.0936(3) 0.4698(2) 0.0583(12) Uani 1 1 d . . . . .
C89 C 0.5640(4) -0.0907(5) 0.4279(3) 0.0786(19) Uani 1 1 d . . . . .
H89A H 0.614(4) -0.143(4) 0.440(3) 0.082(19) Uiso 1 1 d . . . . .
H89B H 0.583(6) -0.047(6) 0.433(5) 0.14(3) Uiso 1 1 d . . . . .
C90 C 0.5285(4) -0.1332(4) 0.3435(3) 0.0687(16) Uani 1 1 d . . . . .
H90A H 0.489(4) -0.142(4) 0.363(3) 0.071(17) Uiso 1 1 d . . . . .
H90B H 0.564(4) -0.183(4) 0.362(4) 0.08(2) Uiso 1 1 d . . . . .
C91 C 0.5098(3) -0.1132(3) 0.2670(3) 0.0596(13) Uani 1 1 d . . . . .
H91A H 0.476(3) -0.055(3) 0.245(2) 0.044(12) Uiso 1 1 d . . . . .
H91B H 0.490(4) -0.142(4) 0.253(3) 0.075(18) Uiso 1 1 d . . . . .
C92 C 0.5682(3) -0.1193(3) 0.1649(3) 0.0510(11) Uani 1 1 d . . . . .
H92A H 0.553(3) -0.149(4) 0.157(3) 0.063(17) Uiso 1 1 d . . . . .
H92B H 0.534(3) -0.071(3) 0.142(2) 0.036(11) Uiso 1 1 d . . . . .
C93 C 0.6441(3) -0.1346(3) 0.1329(3) 0.0526(11) Uani 1 1 d . . . . .
H93A H 0.686(3) -0.178(3) 0.163(3) 0.052(14) Uiso 1 1 d . . . . .
H93B H 0.634(3) -0.141(3) 0.088(3) 0.058(15) Uiso 1 1 d . . . . .
C94 C 0.7272(3) -0.0757(3) 0.0822(3) 0.0489(10) Uani 1 1 d . . . . .
H94A H 0.724(2) -0.094(2) 0.040(2) 0.034(10) Uiso 1 1 d . . . . .
H94B H 0.772(3) -0.106(3) 0.110(3) 0.049(14) Uiso 1 1 d . . . . .
C95 C 0.7312(2) 0.0021(3) 0.0539(2) 0.0399(9) Uani 1 1 d . . . . .
H95A H 0.735(3) 0.023(3) 0.088(3) 0.053(14) Uiso 1 1 d . . . . .
H95B H 0.776(3) -0.004(3) 0.030(3) 0.046(12) Uiso 1 1 d . . . . .
C96 C 0.6343(3) 0.0367(3) -0.0451(2) 0.0438(10) Uani 1 1 d . . . . .
H96A H 0.681(3) 0.002(3) -0.061(3) 0.055(14) Uiso 1 1 d . . . . .
H96B H 0.606(3) 0.007(3) -0.018(3) 0.047(12) Uiso 1 1 d . . . . .
H96C H 0.596(3) 0.079(3) -0.082(3) 0.053(14) Uiso 1 1 d . . . . .
C97 C 0.6882(3) 0.1265(3) -0.0403(2) 0.0431(9) Uani 1 1 d . . . . .
H97A H 0.714(3) 0.148(3) -0.016(3) 0.066(16) Uiso 1 1 d . . . . .
H97B H 0.643(3) 0.169(3) -0.069(3) 0.046(13) Uiso 1 1 d . . . . .
H97C H 0.731(3) 0.100(3) -0.067(2) 0.045(12) Uiso 1 1 d . . . . .
C98 C 0.5947(2) 0.1037(2) 0.04283(19) 0.0306(7) Uani 1 1 d . . . . .
H98A H 0.608(3) 0.127(3) 0.059(2) 0.039(12) Uiso 1 1 d . . . . .
H98B H 0.591(2) 0.063(2) 0.0740(18) 0.014(8) Uiso 1 1 d . . . . .
C99 C 0.5154(2) 0.1627(2) -0.00047(19) 0.0342(8) Uani 1 1 d . . . . .
H99A H 0.517(2) 0.210(2) -0.032(2) 0.024(9) Uiso 1 1 d . . . . .
H99B H 0.494(2) 0.141(2) -0.025(2) 0.032(10) Uiso 1 1 d . . . . .
N1 N 0.1667(2) 0.0342(2) 0.45200(18) 0.0515(9) Uani 1 1 d . . . . .
N2 N 0.5692(2) 0.3203(2) 0.2469(2) 0.0489(9) Uani 1 1 d . . . . .
N3 N 0.2650(2) 0.61562(19) 0.04794(16) 0.0393(7) Uani 1 1 d . . . . .
N4 N -0.12789(18) 0.3118(2) 0.22497(17) 0.0374(7) Uani 1 1 d . . . . .
C1 C 0.2195(3) 0.0097(3) 0.4082(2) 0.0468(10) Uani 1 1 d . . . . .
H1 H 0.215(3) -0.021(3) 0.394(2) 0.032(11) Uiso 1 1 d . . . . .
C2 C 0.2749(3) 0.0380(2) 0.3907(2) 0.0420(9) Uani 1 1 d . . . . .
H2 H 0.309(3) 0.024(3) 0.357(2) 0.041(11) Uiso 1 1 d . . . . .
C3 C 0.2776(3) 0.0935(2) 0.41728(19) 0.0447(10) Uani 1 1 d . . . . .
C4 C 0.2241(3) 0.1143(3) 0.4643(2) 0.0551(12) Uani 1 1 d . . . . .
H4 H 0.224(3) 0.146(3) 0.488(3) 0.062(15) Uiso 1 1 d . . . . .
C5 C 0.1696(3) 0.0847(3) 0.4805(2) 0.0573(13) Uani 1 1 d . . . . .
H5 H 0.132(3) 0.104(3) 0.506(3) 0.054(14) Uiso 1 1 d . . . . .
C6 C 0.3322(3) 0.1289(2) 0.3946(2) 0.0447(10) Uani 1 1 d . . . . .
C7 C 0.3982(3) 0.0935(2) 0.3622(2) 0.0452(10) Uani 1 1 d . . . . .
H7 H 0.414(3) 0.043(3) 0.356(2) 0.037(11) Uiso 1 1 d . . . . .
C8 C 0.4470(3) 0.1295(2) 0.3365(2) 0.0463(10) Uani 1 1 d . . . . .
H8 H 0.498(3) 0.098(3) 0.318(2) 0.044(12) Uiso 1 1 d . . . . .
C9 C 0.4318(3) 0.2020(2) 0.3429(2) 0.0455(10) Uani 1 1 d . . . . .
C10 C 0.3677(3) 0.2361(3) 0.3773(2) 0.0499(11) Uani 1 1 d . . . . .
H10 H 0.351(3) 0.286(3) 0.387(3) 0.061(15) Uiso 1 1 d . . . . .
C11 C 0.3186(3) 0.2006(3) 0.4026(2) 0.0483(11) Uani 1 1 d . . . . .
H11 H 0.274(2) 0.228(2) 0.420(2) 0.027(9) Uiso 1 1 d . . . . .
C12 C 0.4812(3) 0.2417(2) 0.3119(2) 0.0470(10) Uani 1 1 d . . . . .
C13 C 0.5209(3) 0.2265(3) 0.2554(2) 0.0500(11) Uani 1 1 d . . . . .
H13 H 0.523(3) 0.191(3) 0.239(3) 0.048(13) Uiso 1 1 d . . . . .
C14 C 0.5637(3) 0.2665(3) 0.2235(2) 0.0492(11) Uani 1 1 d . . . . .
H14 H 0.596(4) 0.253(4) 0.186(3) 0.073(17) Uiso 1 1 d . . . . .
C15 C 0.5330(3) 0.3355(3) 0.3019(3) 0.0511(11) Uani 1 1 d . . . . .
H15 H 0.540(3) 0.376(3) 0.313(3) 0.055(14) Uiso 1 1 d . . . . .
C16 C 0.4896(3) 0.2969(3) 0.3349(3) 0.0494(11) Uani 1 1 d . . . . .
H16 H 0.466(3) 0.312(3) 0.371(3) 0.042(12) Uiso 1 1 d . . . . .
C17 C 0.6053(3) 0.3717(3) 0.2053(3) 0.0542(12) Uani 1 1 d . . . . .
H17A H 0.633(3) 0.378(3) 0.242(3) 0.066(16) Uiso 1 1 d . . . . .
H17B H 0.643(4) 0.334(4) 0.192(4) 0.10(2) Uiso 1 1 d . . . . .
C18 C 0.5401(2) 0.4440(3) 0.1580(2) 0.0417(9) Uani 1 1 d . . . . .
C19 C 0.5080(3) 0.5137(3) 0.1728(2) 0.0452(10) Uani 1 1 d . . . . .
H19 H 0.528(3) 0.509(3) 0.212(3) 0.055(14) Uiso 1 1 d . . . . .
C20 C 0.4420(3) 0.5780(3) 0.1327(2) 0.0408(9) Uani 1 1 d . . . . .
H20 H 0.416(3) 0.626(3) 0.140(2) 0.045(12) Uiso 1 1 d . . . . .
C21 C 0.4066(2) 0.5737(2) 0.07699(19) 0.0381(8) Uani 1 1 d . . . . .
C22 C 0.4407(3) 0.5044(3) 0.0608(2) 0.0382(9) Uani 1 1 d . . . . .
H22 H 0.422(3) 0.498(3) 0.026(3) 0.057(15) Uiso 1 1 d . . . . .
C23 C 0.5064(3) 0.4412(3) 0.0997(2) 0.0401(9) Uani 1 1 d . . . . .
H23 H 0.531(3) 0.400(3) 0.089(2) 0.038(11) Uiso 1 1 d . . . . .
C24 C 0.3308(3) 0.6403(3) 0.0373(2) 0.0453(10) Uani 1 1 d . . . . .
H24A H 0.314(3) 0.683(3) 0.055(2) 0.041(11) Uiso 1 1 d . . . . .
H24B H 0.335(3) 0.653(3) -0.006(3) 0.038(11) Uiso 1 1 d . . . . .
C25 C 0.2463(3) 0.5870(2) 0.0032(2) 0.0418(9) Uani 1 1 d . . . . .
H25 H 0.273(4) 0.593(4) -0.040(3) 0.076(18) Uiso 1 1 d . . . . .
C26 C 0.1933(3) 0.5554(2) 0.0164(2) 0.0397(9) Uani 1 1 d . . . . .
H26 H 0.181(2) 0.537(2) -0.019(2) 0.034(10) Uiso 1 1 d . . . . .
C27 C 0.1544(2) 0.5549(2) 0.07598(19) 0.0367(8) Uani 1 1 d . . . . .
C28 C 0.1738(2) 0.5870(2) 0.1205(2) 0.0378(8) Uani 1 1 d . . . . .
H28 H 0.149(3) 0.587(3) 0.163(2) 0.041(11) Uiso 1 1 d . . . . .
C29 C 0.2296(3) 0.6156(2) 0.1060(2) 0.0397(8) Uani 1 1 d . . . . .
H29 H 0.245(2) 0.639(2) 0.134(2) 0.031(10) Uiso 1 1 d . . . . .
C30 C 0.0985(2) 0.5198(2) 0.09338(19) 0.0358(8) Uani 1 1 d . . . . .
C31 C 0.1081(2) 0.4554(2) 0.0742(2) 0.0373(8) Uani 1 1 d . . . . .
H31 H 0.154(3) 0.432(3) 0.051(2) 0.041(11) Uiso 1 1 d . . . . .
C32 C 0.0585(2) 0.4192(2) 0.0958(2) 0.0376(8) Uani 1 1 d . . . . .
H32 H 0.067(3) 0.373(3) 0.086(2) 0.045(12) Uiso 1 1 d . . . . .
C33 C -0.0020(2) 0.4459(2) 0.13574(19) 0.0353(8) Uani 1 1 d . . . . .
C34 C -0.0132(2) 0.5127(2) 0.1521(2) 0.0403(9) Uani 1 1 d . . . . .
H34 H -0.054(3) 0.537(3) 0.176(3) 0.054(14) Uiso 1 1 d . . . . .
C35 C 0.0363(2) 0.5480(2) 0.1315(2) 0.0409(9) Uani 1 1 d . . . . .
H35 H 0.028(3) 0.591(3) 0.140(2) 0.042(12) Uiso 1 1 d . . . . .
C36 C -0.0500(2) 0.4033(2) 0.16370(19) 0.0357(8) Uani 1 1 d . . . . .
C37 C -0.0547(2) 0.3485(2) 0.1366(2) 0.0375(8) Uani 1 1 d . . . . .
H37 H -0.033(3) 0.340(3) 0.103(2) 0.037(11) Uiso 1 1 d . . . . .
C38 C -0.0932(2) 0.3044(3) 0.1678(2) 0.0397(9) Uani 1 1 d . . . . .
H38 H -0.096(2) 0.267(3) 0.155(2) 0.034(11) Uiso 1 1 d . . . . .
C39 C -0.1290(2) 0.3672(2) 0.2504(2) 0.0377(8) Uani 1 1 d . . . . .
H39 H -0.151(3) 0.369(3) 0.287(3) 0.038(11) Uiso 1 1 d . . . . .
C40 C -0.0915(2) 0.4128(2) 0.2201(2) 0.0376(8) Uani 1 1 d . . . . .
H40 H -0.094(2) 0.449(3) 0.232(2) 0.029(10) Uiso 1 1 d . . . . .
C41 C -0.1598(2) 0.2558(3) 0.2638(2) 0.0436(10) Uani 1 1 d . . . . .
H41A H -0.198(3) 0.279(3) 0.283(2) 0.039(12) Uiso 1 1 d . . . . .
H41B H -0.180(3) 0.243(3) 0.231(3) 0.051(13) Uiso 1 1 d . . . . .
C42 C -0.0967(2) 0.1869(3) 0.3161(2) 0.0403(9) Uani 1 1 d . . . . .
C43 C -0.0351(2) 0.1286(3) 0.2972(2) 0.0415(9) Uani 1 1 d . . . . .
H43 H -0.034(3) 0.133(3) 0.250(2) 0.041(11) Uiso 1 1 d . . . . .
C44 C 0.0274(3) 0.0694(3) 0.3450(2) 0.0440(10) Uani 1 1 d . . . . .
H44 H 0.068(3) 0.031(3) 0.331(2) 0.036(11) Uiso 1 1 d . . . . .
C45 C 0.0295(3) 0.0669(2) 0.4137(2) 0.0480(10) Uani 1 1 d . . . . .
C46 C -0.0340(3) 0.1226(3) 0.4326(2) 0.0515(11) Uani 1 1 d . . . . .
H46 H -0.036(3) 0.123(3) 0.475(3) 0.063(16) Uiso 1 1 d . . . . .
C47 C -0.0966(3) 0.1821(3) 0.3855(2) 0.0423(9) Uani 1 1 d . . . . .
H47 H -0.140(3) 0.221(3) 0.398(2) 0.041(11) Uiso 1 1 d . . . . .
C48 C 0.1009(3) 0.0088(3) 0.4643(3) 0.0621(14) Uani 1 1 d . . . . .
H48A H 0.120(3) -0.037(3) 0.460(3) 0.052(14) Uiso 1 1 d . . . . .
H48B H 0.085(3) 0.009(3) 0.510(3) 0.057(14) Uiso 1 1 d . . . . .
P1 P 0.76660(7) 0.17834(6) 0.13180(5) 0.0393(2) Uani 1 1 d . . . . .
F1 F 0.76157(16) 0.26457(14) 0.11342(12) 0.0481(6) Uani 1 1 d . . . . .
F2 F 0.85697(16) 0.14221(16) 0.16347(14) 0.0548(6) Uani 1 1 d . . . . .
F3 F 0.79327(17) 0.17624(19) 0.05800(13) 0.0620(7) Uani 1 1 d . . . . .
F4 F 0.7705(2) 0.09365(17) 0.15147(17) 0.0753(10) Uani 1 1 d . . . . .
F5 F 0.67558(15) 0.21641(16) 0.10045(12) 0.0485(6) Uani 1 1 d . . . . .
F6 F 0.73850(16) 0.18318(16) 0.20552(12) 0.0508(6) Uani 1 1 d . . . . .
P5 P -0.20779(8) 0.69973(8) 0.03944(8) 0.0646(4) Uani 1 1 d . . . . .
F25 F -0.1945(2) 0.7044(2) -0.0396(2) 0.0814(10) Uani 1 1 d . U . . .
F26 F -0.2427(3) 0.7921(2) 0.0123(2) 0.1186(18) Uani 1 1 d . U . . .
F27 F -0.1213(4) 0.6899(3) 0.0514(5) 0.202(4) Uani 1 1 d . U . . .
F28 F -0.2195(5) 0.6978(3) 0.1144(2) 0.181(4) Uani 1 1 d . U . . .
F29 F -0.1767(2) 0.6090(2) 0.0647(2) 0.0841(10) Uani 1 1 d . U . . .
F30 F -0.2936(2) 0.7108(3) 0.0239(2) 0.1212(19) Uani 1 1 d . U . . .
P2 P 0.67638(6) 0.42415(7) 0.37047(5) 0.0412(2) Uani 1 1 d . . . . .
F7 F 0.6753(2) 0.49854(18) 0.38101(17) 0.0747(9) Uani 1 1 d . . . . .
F8 F 0.68561(18) 0.4543(2) 0.29078(13) 0.0654(8) Uani 1 1 d . . . . .
F9 F 0.77041(15) 0.37861(19) 0.38726(14) 0.0604(7) Uani 1 1 d . . . . .
F10 F 0.6797(2) 0.34580(19) 0.35960(18) 0.0746(9) Uani 1 1 d . . . . .
F11 F 0.66864(16) 0.39108(18) 0.45026(14) 0.0585(7) Uani 1 1 d . . . . .
F12 F 0.58286(17) 0.4633(2) 0.35290(17) 0.0709(8) Uani 1 1 d . . . . .
P3 P 0.75877(9) 0.06593(8) 0.75045(8) 0.0605(4) Uani 1 1 d . . . . .
F13 F 0.7949(2) 0.10050(19) 0.68381(17) 0.0739(9) Uani 1 1 d . . . . .
F14 F 0.8265(2) 0.0621(2) 0.79723(19) 0.0786(9) Uani 1 1 d . . . . .
F15 F 0.8159(2) -0.02078(18) 0.74887(18) 0.0756(10) Uani 1 1 d . . . . .
F16 F 0.7251(3) 0.0285(2) 0.8166(2) 0.0926(13) Uani 1 1 d . . . . .
F17 F 0.6923(2) 0.0689(2) 0.7015(2) 0.0891(12) Uani 1 1 d . . . . .
F18 F 0.7026(2) 0.15180(19) 0.7500(2) 0.0781(10) Uani 1 1 d . . . . .
P4 P 0.33252(6) 0.52151(7) 0.30497(6) 0.0405(2) Uani 1 1 d . . . . .
F19 F 0.35239(15) 0.47799(16) 0.24936(13) 0.0510(6) Uani 1 1 d . . . . .
F20 F 0.3392(2) 0.59484(18) 0.25039(17) 0.0688(8) Uani 1 1 d . . . . .
F21 F 0.42442(15) 0.48371(19) 0.33071(16) 0.0622(8) Uani 1 1 d . . . . .
F22 F 0.31192(16) 0.56627(18) 0.36034(15) 0.0586(7) Uani 1 1 d . . . . .
F23 F 0.32315(18) 0.44966(17) 0.35840(14) 0.0595(7) Uani 1 1 d . . . . .
F24 F 0.23935(14) 0.56070(16) 0.27849(14) 0.0537(6) Uani 1 1 d . . . . .
P6 P 0.18040(7) 0.27451(7) 0.56976(6) 0.0494(3) Uani 1 1 d . . . . .
F31 F 0.2446(3) 0.2934(5) 0.5310(3) 0.185(3) Uani 1 1 d . U . . .
F32 F 0.1257(3) 0.3612(2) 0.5637(3) 0.1026(13) Uani 1 1 d . U . . .
F33 F 0.2239(2) 0.2554(2) 0.64257(19) 0.0890(12) Uani 1 1 d . U . . .
F34 F 0.1151(3) 0.2560(4) 0.6085(2) 0.142(2) Uani 1 1 d . U . . .
F35 F 0.2391(3) 0.1883(3) 0.5732(2) 0.141(2) Uani 1 1 d . U . . .
F36 F 0.1353(2) 0.2870(3) 0.49966(17) 0.0956(13) Uani 1 1 d . U . . .
N9S N 0.1054(3) 0.0522(4) 0.0325(3) 0.0926(18) Uani 1 1 d . . . . .
C17S C 0.1152(4) 0.0933(5) 0.0581(4) 0.086(2) Uani 1 1 d . . . . .
C18S C 0.1256(5) 0.1451(6) 0.0875(6) 0.126(4) Uani 1 1 d . . . . .
H18A H 0.1817 0.1351 0.0895 0.188 Uiso 1 1 calc GR . . . .
H18B H 0.1096 0.1361 0.1340 0.188 Uiso 1 1 calc GR . . . .
H18C H 0.0926 0.1995 0.0590 0.188 Uiso 1 1 calc GR . . . .
N7S N 0.7472(3) 0.2377(3) -0.1392(2) 0.0621(11) Uani 1 1 d . . . . .
C13S C 0.7774(3) 0.2381(3) -0.1878(2) 0.0518(11) Uani 1 1 d . . . . .
C14S C 0.8177(3) 0.2395(3) -0.2496(3) 0.0585(12) Uani 1 1 d . . . . .
H14A H 0.8281 0.1923 -0.2608 0.088 Uiso 1 1 calc GR . . . .
H14B H 0.8682 0.2411 -0.2416 0.088 Uiso 1 1 calc GR . . . .
H14C H 0.7839 0.2860 -0.2879 0.088 Uiso 1 1 calc GR . . . .
N4S N 0.1711(3) 0.4382(3) 0.7183(2) 0.0668(12) Uani 1 1 d . . . . .
C7S C 0.2320(4) 0.3932(3) 0.7140(2) 0.0556(12) Uani 1 1 d . . . . .
C8S C 0.3095(4) 0.3361(3) 0.7084(5) 0.091(2) Uani 1 1 d . . . . .
H8SA H 0.3090 0.2849 0.7190 0.136 Uiso 1 1 calc GR . . . .
H8SB H 0.3492 0.3322 0.7408 0.136 Uiso 1 1 calc GR . . . .
H8SC H 0.3229 0.3522 0.6614 0.136 Uiso 1 1 calc GR . . . .
N5S N 0.7706(3) 0.1737(3) 0.5093(3) 0.0755(14) Uani 1 1 d . U . . .
C9S C 0.7144(4) 0.2034(3) 0.5276(4) 0.094(2) Uani 1 1 d . U . . .
C10S C 0.6375(7) 0.2408(6) 0.5513(8) 0.201(8) Uani 1 1 d . U . . .
H10A H 0.6367 0.2824 0.5672 0.301 Uiso 1 1 calc GR . . . .
H10B H 0.6291 0.2018 0.5893 0.301 Uiso 1 1 calc GR . . . .
H10C H 0.5951 0.2634 0.5134 0.301 Uiso 1 1 calc GR . . . .
N6S N 0.2809(2) 0.5425(3) -0.1299(2) 0.0546(10) Uani 1 1 d . . . . .
C11S C 0.3104(3) 0.4812(3) -0.1330(2) 0.0517(11) Uani 1 1 d . . . . .
C12S C 0.3481(5) 0.4035(4) -0.1394(4) 0.086(2) Uani 1 1 d . . . . .
H12A H 0.3657 0.4074 -0.1852 0.129 Uiso 1 1 calc GR . . . .
H12B H 0.3100 0.3810 -0.1329 0.129 Uiso 1 1 calc GR . . . .
H12C H 0.3942 0.3698 -0.1044 0.129 Uiso 1 1 calc GR . . . .
N11S N -0.0973(4) -0.1015(4) 0.1798(3) 0.0935(18) Uani 1 1 d . . . . .
C21S C -0.0656(4) -0.0640(4) 0.1531(4) 0.0736(16) Uani 1 1 d . . . . .
C22S C -0.0278(5) -0.0149(4) 0.1176(5) 0.102(3) Uani 1 1 d . . . . .
H22A H -0.0667 0.0403 0.1040 0.153 Uiso 1 1 calc GR . . . .
H22B H -0.0078 -0.0280 0.0765 0.153 Uiso 1 1 calc GR . . . .
H22C H 0.0166 -0.0238 0.1483 0.153 Uiso 1 1 calc GR . . . .
N8S N 0.5697(3) 0.0732(3) 0.2067(2) 0.0651(12) Uani 1 1 d . . . . .
C15S C 0.6249(4) 0.0161(4) 0.2342(2) 0.0571(12) Uani 1 1 d . . . . .
C16S C 0.6947(4) -0.0562(6) 0.2678(4) 0.089(2) Uani 1 1 d . . . . .
H16A H 0.745(5) -0.067(4) 0.243(4) 0.10(2) Uiso 1 1 d . . . . .
H16B H 0.703(4) -0.050(4) 0.308(4) 0.09(2) Uiso 1 1 d . . . . .
H16C H 0.681(4) -0.094(3) 0.279(3) 0.058(17) Uiso 1 1 d . . . . .
N3S N 0.0407(3) 0.6903(3) 0.2104(2) 0.0646(11) Uani 1 1 d . . . . .
C5S C -0.0225(3) 0.7004(3) 0.2219(2) 0.0479(10) Uani 1 1 d . . . . .
C6S C -0.1017(4) 0.7127(4) 0.2370(3) 0.0713(15) Uani 1 1 d . . . . .
H6SA H -0.0994 0.6757 0.2823 0.107 Uiso 1 1 calc GR . . . .
H6SB H -0.1277 0.7042 0.2019 0.107 Uiso 1 1 calc GR . . . .
H6SC H -0.1322 0.7664 0.2372 0.107 Uiso 1 1 calc GR . . . .
N10S N -0.0621(3) 0.2536(3) 0.0336(2) 0.0583(10) Uani 1 1 d . . . . .
C19S C -0.0671(3) 0.2251(3) -0.0046(3) 0.0561(12) Uani 1 1 d . . . . .
C20S C -0.0726(4) 0.1865(4) -0.0526(3) 0.0712(15) Uani 1 1 d . . . . .
H20A H -0.0290 0.1335 -0.0394 0.107 Uiso 1 1 calc GR . . . .
H20B H -0.0689 0.2166 -0.0993 0.107 Uiso 1 1 calc GR . . . .
H20C H -0.1236 0.1836 -0.0513 0.107 Uiso 1 1 calc GR . . . .
N1S N 0.4817(3) 0.7382(3) 0.1737(2) 0.0686(12) Uani 1 1 d . . . . .
C1S C 0.4669(3) 0.7088(3) 0.2257(3) 0.0500(10) Uani 1 1 d . . . . .
C2S C 0.4488(4) 0.6705(4) 0.2920(4) 0.0783(17) Uani 1 1 d . . . . .
H2SA H 0.4585 0.6173 0.2952 0.117 Uiso 1 1 calc GR . . . .
H2SB H 0.3928 0.7004 0.2969 0.117 Uiso 1 1 calc GR . . . .
H2SC H 0.4828 0.6680 0.3286 0.117 Uiso 1 1 calc GR . . . .
N2S N 0.5637(10) 0.6623(11) 0.4520(9) 0.126(5) Uiso 0.5 1 d . . P . .
C3S C 0.5607(10) 0.6095(10) 0.4775(9) 0.095(4) Uiso 0.5 1 d . . P . .
C4S C 0.5513(9) 0.5466(8) 0.5040(8) 0.084(4) Uiso 0.5 1 d . . P . .
H4SA H 0.6025 0.5028 0.5267 0.127 Uiso 0.5 1 calc GR . P . .
H4SB H 0.5314 0.5350 0.4676 0.127 Uiso 0.5 1 calc GR . P . .
H4SC H 0.5130 0.5541 0.5378 0.127 Uiso 0.5 1 calc GR . P . .

loop_
_atom_site_aniso_label
_atom_site_aniso_U_11
_atom_site_aniso_U_22
_atom_site_aniso_U_33
_atom_site_aniso_U_23
_atom_site_aniso_U_13
_atom_site_aniso_U_12
O1 0.0481(16) 0.0488(16) 0.0496(16) -0.0239(13) 0.0247(13) -0.0304(14)
O2 0.0379(14) 0.0425(14) 0.0410(14) -0.0242(12) 0.0111(11) -0.0199(12)
O3 0.0481(16) 0.068(2) 0.0534(17) -0.0417(16) 0.0219(14) -0.0335(15)
O4 0.0455(15) 0.0655(18) 0.0390(15) -0.0262(14) 0.0196(12) -0.0369(14)
O5 0.098(3) 0.076(2) 0.0380(17) -0.0080(16) -0.0045(17) -0.059(2)
O6 0.074(3) 0.108(3) 0.116(3) -0.074(3) 0.054(2) -0.058(2)
O7A 0.0316(19) 0.038(2) 0.066(3) -0.0050(18) -0.0011(17) -0.0163(16)
O7B 0.0316(19) 0.038(2) 0.066(3) -0.0050(18) -0.0011(17) -0.0163(16)
O8 0.0492(18) 0.068(2) 0.0409(16) -0.0017(15) 0.0052(13) -0.0220(16)
O9 0.0461(16) 0.0518(17) 0.0440(16) -0.0056(14) 0.0140(13) -0.0154(14)
O10 0.0452(15) 0.0422(15) 0.0456(16) -0.0158(13) 0.0185(13) -0.0191(13)
N5 0.0307(15) 0.0388(16) 0.0276(14) -0.0143(12) 0.0073(12) -0.0159(13)
N6 0.0297(15) 0.0513(18) 0.0238(14) -0.0178(13) 0.0067(11) -0.0198(14)
N7 0.0431(18) 0.074(2) 0.0272(16) -0.0277(16) 0.0119(13) -0.0377(18)
N8 0.0349(16) 0.0450(17) 0.0310(15) -0.0225(14) 0.0138(12) -0.0229(14)
C49 0.0314(17) 0.0359(18) 0.0302(17) -0.0107(15) 0.0048(14) -0.0152(15)
C50 0.0286(17) 0.0355(18) 0.0266(16) -0.0101(14) 0.0041(13) -0.0154(14)
C51 0.0277(16) 0.0307(17) 0.0236(15) -0.0074(13) -0.0010(13) -0.0127(14)
C52 0.0282(16) 0.0352(18) 0.0253(16) -0.0109(14) 0.0023(13) -0.0143(14)
C53 0.0292(17) 0.0364(19) 0.0303(17) -0.0129(15) 0.0018(14) -0.0149(15)
C54 0.0338(18) 0.0354(18) 0.0355(19) -0.0109(15) 0.0083(15) -0.0201(16)
C55 0.0330(18) 0.0316(18) 0.0358(19) -0.0145(15) 0.0066(15) -0.0155(15)
C56 0.0280(16) 0.0318(17) 0.0218(15) -0.0083(13) 0.0019(13) -0.0142(14)
C57 0.0261(16) 0.0301(16) 0.0220(15) -0.0070(13) 0.0003(12) -0.0126(13)
C58 0.0307(17) 0.0323(17) 0.0240(16) -0.0089(13) 0.0016(13) -0.0154(14)
C59 0.0371(19) 0.0349(18) 0.0339(18) -0.0123(15) 0.0098(15) -0.0216(16)
C60 0.0369(19) 0.0337(19) 0.0364(19) -0.0169(16) 0.0077(15) -0.0177(16)
C61 0.0300(17) 0.0326(17) 0.0212(15) -0.0084(13) 0.0011(13) -0.0147(14)
C62 0.0344(18) 0.0400(19) 0.0317(18) -0.0154(15) 0.0093(14) -0.0220(16)
C63 0.044(2) 0.041(2) 0.0340(19) -0.0210(17) 0.0079(16) -0.0214(18)
C64 0.0330(18) 0.0415(19) 0.0237(16) -0.0144(14) 0.0054(14) -0.0182(15)
C65 0.0273(16) 0.0382(18) 0.0201(15) -0.0090(13) -0.0003(12) -0.0148(14)
C66 0.0267(16) 0.0337(17) 0.0201(15) -0.0081(13) 0.0008(12) -0.0139(14)
C67 0.0285(16) 0.0317(17) 0.0230(15) -0.0080(13) 0.0018(13) -0.0140(14)
C68 0.0333(18) 0.0317(18) 0.0303(17) -0.0112(14) 0.0037(14) -0.0158(15)
C69 0.0297(17) 0.0407(19) 0.0269(17) -0.0071(15) 0.0044(14) -0.0189(16)
C70 0.0272(16) 0.0422(19) 0.0218(15) -0.0102(14) 0.0032(13) -0.0164(15)
C71 0.0329(18) 0.051(2) 0.0218(16) -0.0142(15) 0.0025(14) -0.0201(17)
C72 0.0371(19) 0.050(2) 0.0280(17) -0.0201(16) 0.0057(15) -0.0219(17)
C73 0.0345(19) 0.057(3) 0.0279(18) -0.0217(18) 0.0086(15) -0.0225(19)
C74 0.037(2) 0.072(3) 0.0277(19) -0.026(2) 0.0096(16) -0.032(2)
C75 0.051(2) 0.073(3) 0.038(2) -0.034(2) 0.018(2) -0.034(2)
C76 0.054(3) 0.079(3) 0.0262(19) -0.026(2) 0.0109(18) -0.041(3)
C77 0.041(2) 0.072(3) 0.044(2) -0.034(2) 0.0153(19) -0.036(2)
C78 0.043(2) 0.068(3) 0.0313(19) -0.0225(19) 0.0113(17) -0.032(2)
C79 0.092(4) 0.069(4) 0.103(5) -0.003(3) -0.041(4) -0.039(3)
C80A 0.077(4) 0.072(4) 0.044(3) -0.035(3) 0.021(3) -0.044(3)
C80B 0.077(4) 0.072(4) 0.044(3) -0.035(3) 0.021(3) -0.044(3)
C81 0.136(5) 0.131(5) 0.084(4) -0.068(4) 0.072(4) -0.094(4)
C82 0.159(7) 0.115(6) 0.045(3) 0.001(3) 0.014(4) -0.006(5)
C83 0.064(4) 0.153(6) 0.049(3) 0.023(4) 0.020(3) 0.016(4)
C84 0.0519(19) 0.074(2) 0.0299(16) -0.0009(15) 0.0020(13) 0.0023(17)
C86 0.0519(19) 0.074(2) 0.0299(16) -0.0009(15) 0.0020(13) 0.0023(17)
C87 0.050(3) 0.055(3) 0.031(2) -0.0072(18) -0.0038(19) -0.008(2)
C88 0.053(3) 0.072(3) 0.034(2) -0.006(2) -0.001(2) -0.020(2)
C89 0.050(3) 0.116(5) 0.045(3) -0.003(3) -0.001(2) -0.031(3)
C90 0.078(4) 0.056(3) 0.061(3) -0.014(3) 0.037(3) -0.025(3)
C91 0.056(3) 0.064(3) 0.069(3) -0.028(3) 0.029(2) -0.033(3)
C92 0.054(3) 0.047(3) 0.048(3) -0.008(2) 0.013(2) -0.024(2)
C93 0.058(3) 0.042(2) 0.055(3) -0.012(2) 0.016(2) -0.023(2)
C94 0.041(2) 0.046(2) 0.057(3) -0.020(2) 0.019(2) -0.016(2)
C95 0.0305(19) 0.049(2) 0.045(2) -0.0220(19) 0.0129(17) -0.0174(17)
C96 0.045(2) 0.063(3) 0.046(2) -0.039(2) 0.018(2) -0.030(2)
C97 0.047(2) 0.054(2) 0.044(2) -0.022(2) 0.020(2) -0.032(2)
C98 0.0362(19) 0.039(2) 0.0280(17) -0.0196(16) 0.0117(14) -0.0217(16)
C99 0.0368(19) 0.044(2) 0.0279(17) -0.0171(16) 0.0102(15) -0.0204(17)
N1 0.056(2) 0.0447(19) 0.0306(17) -0.0042(15) 0.0114(15) -0.0075(17)
N2 0.0394(18) 0.048(2) 0.056(2) -0.0274(17) -0.0117(16) -0.0079(16)
N3 0.0524(19) 0.0389(17) 0.0293(15) -0.0103(13) 0.0023(14) -0.0229(15)
N4 0.0271(15) 0.0508(19) 0.0395(17) -0.0265(15) 0.0003(13) -0.0133(14)
C1 0.062(3) 0.037(2) 0.031(2) -0.0103(18) 0.0097(18) -0.014(2)
C2 0.055(2) 0.0346(19) 0.0260(18) -0.0094(15) 0.0066(17) -0.0107(18)
C3 0.056(2) 0.036(2) 0.0245(18) -0.0089(15) -0.0081(17) -0.0050(18)
C4 0.067(3) 0.047(2) 0.032(2) -0.0180(19) -0.002(2) -0.004(2)
C5 0.062(3) 0.054(3) 0.026(2) -0.0136(19) 0.0069(19) 0.001(2)
C6 0.056(2) 0.038(2) 0.0286(19) -0.0121(16) -0.0117(17) -0.0080(18)
C7 0.061(3) 0.034(2) 0.033(2) -0.0145(16) -0.0046(18) -0.0117(19)
C8 0.062(3) 0.038(2) 0.034(2) -0.0135(17) -0.0088(19) -0.014(2)
C9 0.057(3) 0.035(2) 0.035(2) -0.0130(16) -0.0166(18) -0.0094(18)
C10 0.055(3) 0.037(2) 0.048(2) -0.0201(19) -0.021(2) -0.0058(19)
C11 0.051(2) 0.040(2) 0.040(2) -0.0206(18) -0.0166(19) -0.001(2)
C12 0.052(2) 0.035(2) 0.043(2) -0.0128(17) -0.0203(19) -0.0068(18)
C13 0.069(3) 0.037(2) 0.040(2) -0.0166(18) -0.017(2) -0.015(2)
C14 0.054(3) 0.040(2) 0.048(2) -0.0202(19) -0.011(2) -0.010(2)
C15 0.039(2) 0.050(2) 0.064(3) -0.034(2) -0.011(2) -0.0085(19)
C16 0.047(2) 0.046(2) 0.053(3) -0.027(2) -0.011(2) -0.0096(19)
C17 0.038(2) 0.066(3) 0.074(3) -0.044(3) 0.005(2) -0.021(2)
C18 0.036(2) 0.056(2) 0.051(2) -0.030(2) 0.0138(17) -0.0269(18)
C19 0.043(2) 0.063(3) 0.048(2) -0.033(2) 0.0079(19) -0.031(2)
C20 0.047(2) 0.047(2) 0.044(2) -0.0246(18) 0.0156(18) -0.0279(19)
C21 0.051(2) 0.049(2) 0.0299(18) -0.0149(16) 0.0162(16) -0.0350(19)
C22 0.052(2) 0.054(2) 0.0272(18) -0.0186(17) 0.0156(17) -0.037(2)
C23 0.046(2) 0.053(2) 0.042(2) -0.0282(19) 0.0215(18) -0.033(2)
C24 0.067(3) 0.048(2) 0.031(2) -0.0110(18) 0.0081(19) -0.036(2)
C25 0.055(2) 0.041(2) 0.0294(19) -0.0118(16) 0.0015(17) -0.0206(19)
C26 0.050(2) 0.041(2) 0.0296(18) -0.0148(16) -0.0027(16) -0.0184(18)
C27 0.042(2) 0.0341(18) 0.0304(18) -0.0125(15) -0.0036(15) -0.0120(16)
C28 0.046(2) 0.039(2) 0.0312(19) -0.0158(16) 0.0034(16) -0.0179(17)
C29 0.051(2) 0.039(2) 0.0318(19) -0.0141(16) 0.0018(16) -0.0199(18)
C30 0.0368(19) 0.0354(19) 0.0330(18) -0.0142(15) -0.0039(15) -0.0113(16)
C31 0.039(2) 0.042(2) 0.0324(18) -0.0189(16) 0.0004(15) -0.0140(17)
C32 0.040(2) 0.040(2) 0.037(2) -0.0196(17) -0.0021(16) -0.0151(17)
C33 0.0335(18) 0.0385(19) 0.0300(18) -0.0164(15) -0.0075(14) -0.0079(15)
C34 0.0349(19) 0.043(2) 0.042(2) -0.0234(18) 0.0008(17) -0.0090(17)
C35 0.042(2) 0.037(2) 0.045(2) -0.0229(18) -0.0006(17) -0.0122(17)
C36 0.0284(17) 0.0382(19) 0.0349(19) -0.0166(16) -0.0062(14) -0.0057(15)
C37 0.0332(19) 0.049(2) 0.0342(19) -0.0247(18) 0.0018(16) -0.0134(17)
C38 0.0345(19) 0.049(2) 0.043(2) -0.0272(19) 0.0000(16) -0.0157(17)
C39 0.0296(18) 0.049(2) 0.037(2) -0.0245(18) 0.0005(16) -0.0122(16)
C40 0.0358(19) 0.042(2) 0.036(2) -0.0243(17) -0.0030(15) -0.0094(16)
C41 0.033(2) 0.066(3) 0.054(2) -0.041(2) 0.0145(18) -0.028(2)
C42 0.039(2) 0.052(2) 0.052(2) -0.0305(19) 0.0184(17) -0.0316(19)
C43 0.044(2) 0.056(2) 0.050(2) -0.037(2) 0.0222(18) -0.033(2)
C44 0.045(2) 0.044(2) 0.060(3) -0.030(2) 0.027(2) -0.0265(19)
C45 0.061(3) 0.039(2) 0.046(2) -0.0126(18) 0.029(2) -0.026(2)
C46 0.065(3) 0.048(2) 0.039(2) -0.0134(19) 0.027(2) -0.024(2)
C47 0.048(2) 0.046(2) 0.050(2) -0.028(2) 0.0277(19) -0.029(2)
C48 0.073(3) 0.047(3) 0.049(3) -0.007(2) 0.031(2) -0.018(2)
P1 0.0536(6) 0.0441(5) 0.0299(5) -0.0170(4) 0.0022(4) -0.0267(5)
F1 0.0623(15) 0.0493(13) 0.0432(13) -0.0135(11) 0.0002(11) -0.0347(12)
F2 0.0542(15) 0.0597(15) 0.0501(14) -0.0291(12) -0.0043(12) -0.0164(12)
F3 0.0648(17) 0.090(2) 0.0416(14) -0.0396(14) 0.0090(12) -0.0310(15)
F4 0.115(3) 0.0496(16) 0.0679(19) -0.0153(14) -0.0233(18) -0.0427(17)
F5 0.0553(14) 0.0645(15) 0.0372(12) -0.0170(11) 0.0008(10) -0.0362(13)
F6 0.0630(15) 0.0730(17) 0.0329(12) -0.0208(11) 0.0090(11) -0.0427(14)
P5 0.0592(7) 0.0520(7) 0.0707(8) -0.0366(6) -0.0260(6) 0.0002(6)
F25 0.085(2) 0.071(2) 0.090(2) -0.0470(18) 0.0360(19) -0.0238(17)
F26 0.171(4) 0.058(2) 0.084(3) -0.0341(19) -0.034(3) 0.000(2)
F27 0.149(5) 0.115(4) 0.290(9) 0.049(5) -0.148(6) -0.078(4)
F28 0.319(9) 0.090(3) 0.054(2) -0.040(2) -0.037(4) -0.003(4)
F29 0.070(2) 0.0637(19) 0.113(3) -0.0380(19) -0.0072(19) -0.0167(16)
F30 0.054(2) 0.164(4) 0.074(2) 0.023(3) -0.0084(17) -0.027(2)
P2 0.0360(5) 0.0529(6) 0.0373(5) -0.0165(5) 0.0029(4) -0.0206(5)
F7 0.114(3) 0.0602(18) 0.0655(19) -0.0258(15) 0.0149(18) -0.0493(18)
F8 0.0718(18) 0.094(2) 0.0355(13) -0.0165(14) 0.0045(12) -0.0443(17)
F9 0.0419(14) 0.092(2) 0.0500(15) -0.0393(15) 0.0046(11) -0.0209(14)
F10 0.085(2) 0.0681(19) 0.083(2) -0.0308(17) -0.0105(17) -0.0392(17)
F11 0.0508(15) 0.0742(18) 0.0462(14) -0.0142(13) 0.0112(11) -0.0279(13)
F12 0.0452(15) 0.083(2) 0.074(2) -0.0201(17) -0.0027(14) -0.0224(15)
P3 0.0861(9) 0.0579(7) 0.0722(8) -0.0423(7) 0.0445(7) -0.0507(7)
F13 0.107(3) 0.0670(18) 0.075(2) -0.0331(16) 0.0459(19) -0.0586(19)
F14 0.103(3) 0.0680(19) 0.085(2) -0.0314(17) 0.0180(19) -0.0517(19)
F15 0.110(3) 0.0596(17) 0.094(2) -0.0465(17) 0.065(2) -0.0590(18)
F16 0.141(3) 0.090(2) 0.102(3) -0.064(2) 0.088(3) -0.084(2)
F17 0.097(3) 0.111(3) 0.119(3) -0.086(3) 0.049(2) -0.068(2)
F18 0.095(2) 0.0649(19) 0.101(3) -0.0550(19) 0.034(2) -0.0422(18)
P4 0.0361(5) 0.0531(6) 0.0449(6) -0.0269(5) 0.0151(4) -0.0243(5)
F19 0.0488(14) 0.0679(16) 0.0544(15) -0.0367(13) 0.0180(11) -0.0310(12)
F20 0.083(2) 0.0675(18) 0.078(2) -0.0337(16) 0.0408(17) -0.0483(17)
F21 0.0375(13) 0.088(2) 0.0799(19) -0.0572(17) 0.0117(12) -0.0244(13)
F22 0.0489(14) 0.0828(19) 0.0669(17) -0.0527(16) 0.0215(12) -0.0307(14)
F23 0.0669(17) 0.0623(16) 0.0523(15) -0.0159(13) 0.0167(13) -0.0339(14)
F24 0.0395(13) 0.0650(16) 0.0617(16) -0.0307(13) 0.0082(11) -0.0208(12)
P6 0.0428(6) 0.0571(7) 0.0447(6) -0.0277(5) 0.0009(5) -0.0108(5)
F31 0.073(3) 0.311(10) 0.136(5) -0.046(5) 0.047(3) -0.075(4)
F32 0.109(3) 0.066(2) 0.129(4) -0.047(2) 0.000(3) -0.024(2)
F33 0.0644(19) 0.121(3) 0.082(2) -0.069(2) -0.0081(17) -0.0151(19)
F34 0.132(4) 0.265(7) 0.065(2) -0.018(3) 0.009(2) -0.144(5)
F35 0.157(4) 0.101(3) 0.099(3) -0.066(3) -0.068(3) 0.033(3)
F36 0.074(2) 0.119(3) 0.0526(18) -0.0410(19) -0.0195(16) 0.006(2)
N9S 0.069(3) 0.109(5) 0.095(4) -0.053(4) 0.029(3) -0.023(3)
C17S 0.049(3) 0.107(5) 0.108(5) -0.059(5) 0.015(3) -0.024(3)
C18S 0.071(4) 0.126(7) 0.189(10) -0.075(7) -0.027(5) -0.032(5)
N7S 0.101(3) 0.068(3) 0.049(2) -0.030(2) 0.025(2) -0.059(3)
C13S 0.076(3) 0.052(3) 0.049(3) -0.021(2) 0.015(2) -0.045(2)
C14S 0.082(3) 0.060(3) 0.058(3) -0.029(2) 0.032(3) -0.048(3)
N4S 0.105(4) 0.056(3) 0.040(2) -0.0197(19) 0.008(2) -0.033(3)
C7S 0.083(4) 0.041(2) 0.043(2) -0.010(2) -0.010(2) -0.029(3)
C8S 0.066(4) 0.047(3) 0.151(7) -0.025(4) -0.022(4) -0.019(3)
N5S 0.069(3) 0.049(2) 0.093(4) -0.007(2) 0.023(3) -0.024(2)
C9S 0.072(4) 0.050(3) 0.118(6) 0.006(3) 0.042(4) -0.017(3)
C10S 0.137(9) 0.095(6) 0.243(14) 0.011(8) 0.129(10) 0.008(6)
N6S 0.050(2) 0.070(3) 0.046(2) -0.032(2) 0.0065(17) -0.019(2)
C11S 0.048(2) 0.064(3) 0.036(2) -0.019(2) 0.0054(18) -0.017(2)
C12S 0.110(5) 0.059(3) 0.083(4) -0.031(3) 0.032(4) -0.028(3)
N11S 0.119(5) 0.075(4) 0.094(4) -0.036(3) 0.033(4) -0.045(4)
C21S 0.082(4) 0.058(3) 0.085(4) -0.040(3) 0.025(3) -0.024(3)
C22S 0.102(5) 0.088(5) 0.148(7) -0.072(5) 0.067(5) -0.052(4)
N8S 0.102(4) 0.064(3) 0.042(2) -0.030(2) 0.026(2) -0.040(3)
C15S 0.075(3) 0.081(4) 0.034(2) -0.022(2) 0.011(2) -0.049(3)
C16S 0.066(4) 0.136(7) 0.056(4) -0.004(4) -0.001(3) -0.057(4)
N3S 0.060(3) 0.085(3) 0.053(2) -0.038(2) 0.011(2) -0.025(2)
C5S 0.056(3) 0.053(2) 0.040(2) -0.0265(19) 0.0032(19) -0.021(2)
C6S 0.069(3) 0.097(4) 0.069(3) -0.041(3) 0.014(3) -0.045(3)
N10S 0.069(3) 0.061(2) 0.054(2) -0.035(2) 0.0121(19) -0.026(2)
C19S 0.057(3) 0.052(3) 0.048(3) -0.017(2) 0.007(2) -0.014(2)
C20S 0.080(4) 0.074(4) 0.057(3) -0.032(3) 0.003(3) -0.024(3)
N1S 0.080(3) 0.080(3) 0.053(3) -0.030(2) 0.016(2) -0.037(3)
C1S 0.053(3) 0.051(2) 0.056(3) -0.027(2) 0.003(2) -0.024(2)
C2S 0.088(4) 0.065(3) 0.085(4) -0.019(3) 0.028(3) -0.042(3)

loop_
_atom_type_symbol
_atom_type_description
_atom_type_scat_dispersion_real
_atom_type_scat_dispersion_imag
_atom_type_scat_source
C C 0.0181 0.0091 'International Tables Vol C Tables 4.2.6.8 and 6.1.1.4'
H H 0.0000 0.0000 'International Tables Vol C Tables 4.2.6.8 and 6.1.1.4'
F F 0.0727 0.0534 'International Tables Vol C Tables 4.2.6.8 and 6.1.1.4'
N N 0.0311 0.0180 'International Tables Vol C Tables 4.2.6.8 and 6.1.1.4'
O O 0.0492 0.0322 'International Tables Vol C Tables 4.2.6.8 and 6.1.1.4'
P P 0.2955 0.4335 'International Tables Vol C Tables 4.2.6.8 and 6.1.1.4'

loop_
_geom_angle_atom_site_label_1
_geom_angle_atom_site_label_2
_geom_angle_atom_site_label_3
_geom_angle
C79 O5 C78 113.6(4)
C80B O6 C81 84.8(7)
C81 O6 C80A 123.8(5)
C82 O7A C83 108.2(6)
C83 O7B C82 124.9(9)
C90 O8 C89 113.7(5)
C92 O9 C91 111.8(4)
C94 O10 C93 111.9(3)
C49 N5 C53 124.9(3)
C49 N5 C99 118.1(3)
C53 N5 C99 117.0(3)
C71 N6 C72 124.9(3)
C71 N6 C73 117.8(3)
C72 N6 C73 117.2(3)
C74 N7 C76 107.1(3)
C74 N7 C77 113.9(3)
C75 N7 C74 110.6(3)
C75 N7 C76 108.6(3)
C75 N7 C77 107.0(3)
C76 N7 C77 109.5(3)
C96 N8 C95 111.4(3)
C96 N8 C97 108.2(3)
C96 N8 C98 111.4(3)
C97 N8 C95 107.7(3)
C97 N8 C98 110.6(3)
C98 N8 C95 107.5(3)
O1 C49 N5 120.6(3)
O1 C49 C50 122.7(3)
N5 C49 C50 116.7(3)
C51 C50 C49 120.7(3)
C54 C50 C49 119.2(3)
C54 C50 C51 120.2(3)
C50 C51 C57 119.5(3)
C52 C51 C50 120.1(3)
C52 C51 C57 120.4(3)
C51 C52 C53 120.6(3)
C60 C52 C51 119.6(3)
C60 C52 C53 119.8(3)
O2 C53 N5 120.2(3)
O2 C53 C52 122.9(3)
N5 C53 C52 116.9(3)
C50 C54 H54 124(3)
C50 C54 C55 121.0(3)
C55 C54 H54 115(3)
C54 C55 H55 117(2)
C56 C55 C54 120.9(3)
C56 C55 H55 123(2)
C55 C56 C57 118.9(3)
C55 C56 C61 122.0(3)
C57 C56 C61 119.1(3)
C51 C57 C56 119.5(3)
C51 C57 C58 119.0(3)
C56 C57 C58 121.6(3)
C57 C58 C67 119.1(3)
C59 C58 C57 118.6(3)
C59 C58 C67 122.3(3)
C58 C59 H59 120(2)
C58 C59 C60 121.6(3)
C60 C59 H59 118(2)
C52 C60 C59 120.6(3)
C52 C60 H60 115(3)
C59 C60 H60 125(3)
C62 C61 C56 121.8(3)
C62 C61 C66 118.9(3)
C66 C61 C56 119.3(3)
C61 C62 H62 124(3)
C63 C62 C61 121.4(3)
C63 C62 H62 114(3)
C62 C63 H63 113(4)
C64 C63 C62 120.9(4)
C64 C63 H63 126(4)
C63 C64 C65 119.5(3)
C63 C64 C72 119.8(3)
C65 C64 C72 120.6(3)
C64 C65 C66 120.3(3)
C70 C65 C64 119.9(3)
C70 C65 C66 119.9(3)
C61 C66 C65 118.9(3)
C61 C66 C67 121.7(3)
C65 C66 C67 119.4(3)
C66 C67 C58 119.0(3)
C68 C67 C58 122.5(3)
C68 C67 C66 118.6(3)
C67 C68 H68 123(3)
C67 C68 C69 121.7(3)
C69 C68 H68 116(3)
C68 C69 H69 125(3)
C70 C69 C68 120.3(3)
C70 C69 H69 115(3)
C65 C70 C71 120.2(3)
C69 C70 C65 120.1(3)
C69 C70 C71 119.6(3)
O4 C71 N6 120.4(3)
O4 C71 C70 122.4(4)
N6 C71 C70 117.2(3)
O3 C72 N6 120.3(3)
O3 C72 C64 123.3(3)
N6 C72 C64 116.4(3)
N6 C73 H73A 108(3)
N6 C73 H73B 106(3)
N6 C73 C74 109.5(3)
H73A C73 H73B 113(4)
C74 C73 H73A 107(3)
C74 C73 H73B 113(3)
N7 C74 C73 113.3(3)
N7 C74 H74A 110(3)
N7 C74 H74B 105(3)
C73 C74 H74A 114(3)
C73 C74 H74B 111(3)
H74A C74 H74B 103(4)
N7 C75 H75A 111(3)
N7 C75 H75B 105(3)
N7 C75 H75C 109(3)
H75A C75 H75B 108(4)
H75A C75 H75C 107(4)
H75B C75 H75C 116(4)
N7 C76 H76A 104(3)
N7 C76 H76B 107(2)
N7 C76 H76C 110(3)
H76A C76 H76B 101(4)
H76A C76 H76C 118(4)
H76B C76 H76C 116(3)
N7 C77 H77A 101(3)
N7 C77 H77B 116(4)
H77A C77 H77B 108(4)
C78 C77 N7 116.1(4)
C78 C77 H77A 115(3)
C78 C77 H77B 101(4)
O5 C78 C77 110.0(4)
O5 C78 H78A 112(3)
O5 C78 H78B 111(3)
C77 C78 H78A 106(3)
C77 C78 H78B 115(3)
H78A C78 H78B 102(4)
O5 C79 H79C 110.2
O5 C79 H79D 110.2
O5 C79 H79A 105.4
O5 C79 H79B 105.4
O5 C79 C80A 107.7(6)
O5 C79 C80B 127.7(7)
H79C C79 H79D 108.5
H79A C79 H79B 106.0
C80A C79 H79C 110.2
C80A C79 H79D 110.2
C80B C79 H79A 105.4
C80B C79 H79B 105.4
O6 C80A H80A 109.9
O6 C80A H80B 109.9
C79 C80A O6 109.0(6)
C79 C80A H80A 109.9
C79 C80A H80B 109.9
H80A C80A H80B 108.3
O6 C80B C79 109.1(9)
O6 C80B H80C 109.9
O6 C80B H80D 109.9
C79 C80B H80C 109.9
C79 C80B H80D 109.9
H80C C80B H80D 108.3
O6 C81 H81A 109.6
O6 C81 H81B 109.6
H81A C81 H81B 108.1
C82 C81 O6 110.3(6)
C82 C81 H81A 109.6
C82 C81 H81B 109.6
O7A C82 C81 118.7(10)
O7A C82 H82C 107.6
O7A C82 H82D 107.6
O7B C82 H82A 100.1
O7B C82 H82B 100.1
C81 C82 O7B 146.8(8)
C81 C82 H82C 107.6
C81 C82 H82D 107.6
C81 C82 H82A 100.1
C81 C82 H82B 100.1
H82C C82 H82D 107.1
H82A C82 H82B 104.2
O7A C83 H83C 111.6
O7A C83 H83D 111.6
O7B C83 H83A 104.9
O7B C83 H83B 104.9
O7B C83 C84 129.6(7)
H83C C83 H83D 109.4
H83A C83 H83B 105.8
C84 C83 O7A 101.1(7)
C84 C83 H83C 111.6
C84 C83 H83D 111.6
C84 C83 H83A 104.9
C84 C83 H83B 104.9
C86 C84 C83 175.1(8)
C84 C86 C87 179.5(7)
C88 C87 C86 178.9(6)
C87 C88 C89 179.3(7)
O8 C89 C88 111.7(5)
O8 C89 H89A 104(4)
O8 C89 H89B 109(5)
C88 C89 H89A 114(4)
C88 C89 H89B 112(5)
H89A C89 H89B 106(6)
O8 C90 H90A 116(4)
O8 C90 H90B 119(5)
O8 C90 C91 110.5(4)
H90A C90 H90B 93(6)
C91 C90 H90A 105(4)
C91 C90 H90B 110(5)
O9 C91 C90 109.6(5)
O9 C91 H91A 105(3)
O9 C91 H91B 102(4)
C90 C91 H91A 110(3)
C90 C91 H91B 117(4)
H91A C91 H91B 112(5)
O9 C92 H92A 116(4)
O9 C92 H92B 111(3)
O9 C92 C93 110.3(4)
H92A C92 H92B 107(5)
C93 C92 H92A 104(4)
C93 C92 H92B 107(3)
O10 C93 C92 109.2(4)
O10 C93 H93A 109(3)
O10 C93 H93B 109(3)
C92 C93 H93A 109(3)
C92 C93 H93B 106(3)
H93A C93 H93B 114(4)
O10 C94 H94A 111(2)
O10 C94 H94B 112(3)
O10 C94 C95 110.5(3)
H94A C94 H94B 113(4)
C95 C94 H94A 107(2)
C95 C94 H94B 103(3)
N8 C95 H95A 105(3)
N8 C95 H95B 105(3)
C94 C95 N8 115.2(4)
C94 C95 H95A 114(3)
C94 C95 H95B 109(3)
H95A C95 H95B 108(4)
N8 C96 H96A 109(3)
N8 C96 H96B 106(3)
N8 C96 H96C 110(3)
H96A C96 H96B 110(4)
H96A C96 H96C 114(4)
H96B C96 H96C 107(4)
N8 C97 H97A 118(3)
N8 C97 H97B 106(3)
N8 C97 H97C 107(3)
H97A C97 H97B 109(4)
H97A C97 H97C 103(4)
H97B C97 H97C 112(4)
N8 C98 H98A 106(3)
N8 C98 H98B 105(2)
N8 C98 C99 114.7(3)
H98A C98 H98B 113(4)
C99 C98 H98A 106(3)
C99 C98 H98B 112(2)
N5 C99 C98 106.4(3)
N5 C99 H99A 107(2)
N5 C99 H99B 106(2)
C98 C99 H99A 113(2)
C98 C99 H99B 114(2)
H99A C99 H99B 110(3)
C1 N1 C48 119.3(4)
C5 N1 C1 120.4(5)
C5 N1 C48 120.1(4)
C14 N2 C15 120.5(4)
C14 N2 C17 119.4(4)
C15 N2 C17 119.4(4)
C25 N3 C24 120.5(4)
C29 N3 C24 118.9(3)
C29 N3 C25 120.3(4)
C38 N4 C39 119.9(4)
C38 N4 C41 120.5(3)
C39 N4 C41 119.5(3)
N1 C1 H1 115(3)
N1 C1 C2 120.6(5)
C2 C1 H1 124(3)
C1 C2 H2 121(3)
C1 C2 C3 120.6(4)
C3 C2 H2 119(3)
C2 C3 C6 121.1(4)
C4 C3 C2 116.3(5)
C4 C3 C6 122.6(4)
C3 C4 H4 124(4)
C5 C4 C3 121.3(5)
C5 C4 H4 115(4)
N1 C5 C4 120.6(4)
N1 C5 H5 120(3)
C4 C5 H5 119(3)
C7 C6 C3 120.7(4)
C7 C6 C11 118.1(5)
C11 C6 C3 121.1(4)
C6 C7 H7 124(3)
C8 C7 C6 120.9(4)
C8 C7 H7 115(3)
C7 C8 H8 117(3)
C7 C8 C9 120.7(4)
C9 C8 H8 122(3)
C8 C9 C12 120.1(4)
C10 C9 C8 118.5(5)
C10 C9 C12 121.4(4)
C9 C10 H10 127(3)
C11 C10 C9 120.9(4)
C11 C10 H10 112(3)
C6 C11 H11 122(3)
C10 C11 C6 120.8(4)
C10 C11 H11 117(2)
C13 C12 C9 120.1(4)
C16 C12 C9 123.0(4)
C16 C12 C13 116.8(5)
C12 C13 H13 125(3)
C14 C13 C12 120.8(4)
C14 C13 H13 114(3)
N2 C14 C13 120.4(5)
N2 C14 H14 118(4)
C13 C14 H14 121(4)
N2 C15 H15 113(3)
N2 C15 C16 120.7(4)
C16 C15 H15 126(3)
C12 C16 H16 125(3)
C15 C16 C12 120.8(5)
C15 C16 H16 115(3)
N2 C17 H17A 102(3)
N2 C17 H17B 95(5)
H17A C17 H17B 105(6)
C18 C17 N2 108.0(3)
C18 C17 H17A 117(3)
C18 C17 H17B 125(5)
C19 C18 C17 121.1(4)
C19 C18 C23 118.8(4)
C23 C18 C17 119.9(4)
C18 C19 H19 114(4)
C20 C19 C18 120.7(4)
C20 C19 H19 125(4)
C19 C20 H20 125(3)
C19 C20 C21 120.2(4)
C21 C20 H20 114(3)
C20 C21 C22 119.0(4)
C20 C21 C24 120.6(4)
C22 C21 C24 120.4(4)
C21 C22 H22 124(4)
C23 C22 C21 120.9(4)
C23 C22 H22 116(4)
C18 C23 H23 116(3)
C22 C23 C18 120.3(4)
C22 C23 H23 123(3)
N3 C24 H24A 105(3)
N3 C24 H24B 107(3)
C21 C24 N3 109.6(3)
C21 C24 H24A 111(3)
C21 C24 H24B 110(3)
H24A C24 H24B 114(4)
N3 C25 H25 115(4)
N3 C25 C26 121.3(4)
C26 C25 H25 124(4)
C25 C26 H26 117(2)
C25 C26 C27 120.3(4)
C27 C26 H26 123(2)
C26 C27 C28 117.0(4)
C26 C27 C30 122.3(3)
C28 C27 C30 120.7(4)
C27 C28 H28 120(3)
C29 C28 C27 120.5(4)
C29 C28 H28 119(3)
N3 C29 C28 120.6(4)
N3 C29 H29 115(2)
C28 C29 H29 124(2)
C31 C30 C27 120.8(3)
C35 C30 C27 120.8(3)
C35 C30 C31 118.3(4)
C30 C31 H31 120(3)
C32 C31 C30 119.9(4)
C32 C31 H31 120(3)
C31 C32 H32 120(3)
C31 C32 C33 121.6(4)
C33 C32 H32 118(3)
C32 C33 C34 117.9(4)
C32 C33 C36 121.5(3)
C34 C33 C36 120.5(3)
C33 C34 H34 124(3)
C35 C34 C33 120.6(4)
C35 C34 H34 115(3)
C30 C35 H35 118(3)
C34 C35 C30 121.6(4)
C34 C35 H35 121(3)
C37 C36 C33 122.3(3)
C40 C36 C33 122.0(3)
C40 C36 C37 115.7(4)
C36 C37 H37 123(3)
C38 C37 C36 120.9(4)
C38 C37 H37 117(3)
N4 C38 C37 121.3(4)
N4 C38 H38 113(3)
C37 C38 H38 126(3)
N4 C39 H39 116(3)
N4 C39 C40 120.3(4)
C40 C39 H39 124(3)
C36 C40 H40 115(3)
C39 C40 C36 121.7(4)
C39 C40 H40 123(3)
N4 C41 H41A 109(3)
N4 C41 H41B 106(3)
H41A C41 H41B 108(4)
C42 C41 N4 110.3(3)
C42 C41 H41A 110(3)
C42 C41 H41B 114(3)
C43 C42 C41 121.4(4)
C43 C42 C47 118.9(4)
C47 C42 C41 119.6(4)
C42 C43 H43 119(3)
C44 C43 C42 120.8(4)
C44 C43 H43 120(3)
C43 C44 H44 119(3)
C43 C44 C45 120.2(4)
C45 C44 H44 121(3)
C44 C45 C48 120.9(4)
C46 C45 C44 118.5(5)
C46 C45 C48 120.5(4)
C45 C46 H46 122(4)
C47 C46 C45 121.9(4)
C47 C46 H46 116(4)
C42 C47 H47 118(3)
C46 C47 C42 119.5(4)
C46 C47 H47 123(3)
N1 C48 H48A 105(4)
N1 C48 H48B 108(3)
C45 C48 N1 109.9(4)
C45 C48 H48A 112(4)
C45 C48 H48B 107(3)
H48A C48 H48B 114(5)
F1 P1 F6 88.59(14)
F2 P1 F1 89.16(14)
F2 P1 F5 178.65(15)
F2 P1 F6 89.59(14)
F3 P1 F1 89.89(16)
F3 P1 F2 91.03(15)
F3 P1 F5 89.59(14)
F3 P1 F6 178.35(17)
F4 P1 F1 178.63(19)
F4 P1 F2 91.11(17)
F4 P1 F3 91.45(18)
F4 P1 F5 90.08(16)
F4 P1 F6 90.07(17)
F5 P1 F1 89.63(14)
F5 P1 F6 89.76(14)
F26 P5 F25 86.3(2)
F27 P5 F25 89.0(4)
F27 P5 F26 92.0(3)
F28 P5 F25 177.8(3)
F28 P5 F26 91.9(2)
F28 P5 F27 89.7(5)
F28 P5 F29 88.9(3)
F28 P5 F30 92.8(4)
F29 P5 F25 92.9(2)
F29 P5 F26 177.5(3)
F29 P5 F27 90.4(3)
F30 P5 F25 88.5(2)
F30 P5 F26 87.2(3)
F30 P5 F27 177.3(4)
F30 P5 F29 90.5(3)
F7 P2 F8 91.96(18)
F7 P2 F9 91.79(19)
F7 P2 F10 178.7(2)
F7 P2 F11 89.71(17)
F7 P2 F12 92.9(2)
F8 P2 F10 87.84(19)
F8 P2 F11 178.10(19)
F9 P2 F8 89.80(16)
F9 P2 F10 86.94(17)
F9 P2 F11 89.25(15)
F11 P2 F10 90.46(18)
F12 P2 F8 90.06(17)
F12 P2 F9 175.28(19)
F12 P2 F10 88.35(19)
F12 P2 F11 90.75(17)
F13 P3 F15 88.38(16)
F14 P3 F13 89.2(2)
F14 P3 F15 90.2(2)
F14 P3 F16 90.7(2)
F14 P3 F17 178.2(2)
F14 P3 F18 90.6(2)
F16 P3 F13 177.9(2)
F16 P3 F15 89.54(18)
F16 P3 F17 90.7(2)
F17 P3 F13 89.4(2)
F17 P3 F15 88.6(2)
F18 P3 F13 90.43(19)
F18 P3 F15 178.6(2)
F18 P3 F16 91.6(2)
F18 P3 F17 90.6(2)
F19 P4 F20 89.87(16)
F19 P4 F22 179.4(2)
F19 P4 F24 90.04(14)
F20 P4 F22 89.64(17)
F20 P4 F24 89.23(17)
F21 P4 F19 90.12(14)
F21 P4 F20 90.19(18)
F21 P4 F22 90.28(14)
F21 P4 F23 91.55(18)
F21 P4 F24 179.4(2)
F22 P4 F24 89.55(14)
F23 P4 F19 90.05(15)
F23 P4 F20 178.26(18)
F23 P4 F22 90.44(16)
F23 P4 F24 89.03(16)
F31 P6 F32 94.3(4)
F31 P6 F33 92.7(3)
F31 P6 F34 179.6(4)
F31 P6 F35 82.4(4)
F31 P6 F36 91.0(3)
F32 P6 F33 93.2(2)
F32 P6 F35 176.7(4)
F32 P6 F36 90.0(2)
F33 P6 F36 174.9(3)
F34 P6 F32 85.4(3)
F34 P6 F33 87.6(2)
F34 P6 F35 97.9(4)
F34 P6 F36 88.7(2)
F35 P6 F33 87.29(19)
F35 P6 F36 89.8(2)
N9S C17S C18S 178.3(9)
C17S C18S H18A 109.5
C17S C18S H18B 109.5
C17S C18S H18C 109.5
H18A C18S H18B 109.5
H18A C18S H18C 109.5
H18B C18S H18C 109.5
N7S C13S C14S 178.3(5)
C13S C14S H14A 109.5
C13S C14S H14B 109.5
C13S C14S H14C 109.5
H14A C14S H14B 109.5
H14A C14S H14C 109.5
H14B C14S H14C 109.5
N4S C7S C8S 179.9(8)
C7S C8S H8SA 109.5
C7S C8S H8SB 109.5
C7S C8S H8SC 109.5
H8SA C8S H8SB 109.5
H8SA C8S H8SC 109.5
H8SB C8S H8SC 109.5
N5S C9S C10S 177.3(11)
C9S C10S H10A 109.5
C9S C10S H10B 109.5
C9S C10S H10C 109.5
H10A C10S H10B 109.5
H10A C10S H10C 109.5
H10B C10S H10C 109.5
N6S C11S C12S 178.2(5)
C11S C12S H12A 109.5
C11S C12S H12B 109.5
C11S C12S H12C 109.5
H12A C12S H12B 109.5
H12A C12S H12C 109.5
H12B C12S H12C 109.5
N11S C21S C22S 178.1(9)
C21S C22S H22A 109.5
C21S C22S H22B 109.5
C21S C22S H22C 109.5
H22A C22S H22B 109.5
H22A C22S H22C 109.5
H22B C22S H22C 109.5
N8S C15S C16S 179.0(7)
C15S C16S H16A 116(4)
C15S C16S H16B 101(5)
C15S C16S H16C 108(4)
H16A C16S H16B 111(6)
H16A C16S H16C 114(6)
H16B C16S H16C 105(6)
N3S C5S C6S 179.6(7)
C5S C6S H6SA 109.5
C5S C6S H6SB 109.5
C5S C6S H6SC 109.5
H6SA C6S H6SB 109.5
H6SA C6S H6SC 109.5
H6SB C6S H6SC 109.5
N10S C19S C20S 178.6(6)
C19S C20S H20A 109.5
C19S C20S H20B 109.5
C19S C20S H20C 109.5
H20A C20S H20B 109.5
H20A C20S H20C 109.5
H20B C20S H20C 109.5
N1S C1S C2S 179.4(7)
C1S C2S H2SA 109.5
C1S C2S H2SB 109.5
C1S C2S H2SC 109.5
H2SA C2S H2SB 109.5
H2SA C2S H2SC 109.5
H2SB C2S H2SC 109.5
N2S C3S C4S 174(2)
C3S C4S H4SA 109.5
C3S C4S H4SB 109.5
C3S C4S H4SC 109.5
H4SA C4S H4SB 109.5
H4SA C4S H4SC 109.5
H4SB C4S H4SC 109.5

loop_
_geom_bond_atom_site_label_1
_geom_bond_atom_site_label_2
_geom_bond_distance
O1 C49 1.216(5)
O2 C53 1.217(4)
O3 C72 1.212(5)
O4 C71 1.220(5)
O5 C78 1.412(5)
O5 C79 1.372(8)
O6 C80A 1.493(10)
O6 C80B 1.393(12)
O6 C81 1.421(10)
O7A C82 1.252(11)
O7A C83 1.678(11)
O7B C82 1.439(12)
O7B C83 1.250(9)
O8 C89 1.432(7)
O8 C90 1.417(8)
O9 C91 1.423(6)
O9 C92 1.417(6)
O10 C93 1.429(6)
O10 C94 1.420(5)
N5 C49 1.397(5)
N5 C53 1.402(5)
N5 C99 1.465(4)
N6 C71 1.386(5)
N6 C72 1.395(5)
N6 C73 1.473(5)
N7 C74 1.511(5)
N7 C75 1.502(6)
N7 C76 1.514(5)
N7 C77 1.537(5)
N8 C95 1.523(5)
N8 C96 1.498(5)
N8 C97 1.504(5)
N8 C98 1.521(4)
C49 C50 1.479(5)
C50 C51 1.412(5)
C50 C54 1.370(5)
C51 C52 1.409(5)
C51 C57 1.423(5)
C52 C53 1.476(5)
C52 C60 1.377(5)
C54 H54 0.96(5)
C54 C55 1.400(5)
C55 H55 0.93(4)
C55 C56 1.393(5)
C56 C57 1.428(5)
C56 C61 1.459(5)
C57 C58 1.431(5)
C58 C59 1.387(5)
C58 C67 1.461(5)
C59 H59 0.96(4)
C59 C60 1.400(5)
C60 H60 0.85(5)
C61 C62 1.395(5)
C61 C66 1.423(5)
C62 H62 0.98(4)
C62 C63 1.393(5)
C63 H63 0.75(5)
C63 C64 1.373(5)
C64 C65 1.414(5)
C64 C72 1.485(5)
C65 C66 1.424(5)
C65 C70 1.411(5)
C66 C67 1.431(5)
C67 C68 1.396(5)
C68 H68 0.93(4)
C68 C69 1.397(5)
C69 H69 0.96(5)
C69 C70 1.385(5)
C70 C71 1.479(5)
C73 H73A 0.93(5)
C73 H73B 0.87(5)
C73 C74 1.527(5)
C74 H74A 0.89(5)
C74 H74B 0.89(5)
C75 H75A 0.84(5)
C75 H75B 0.96(5)
C75 H75C 1.06(5)
C76 H76A 1.01(6)
C76 H76B 0.96(4)
C76 H76C 0.97(5)
C77 H77A 1.01(5)
C77 H77B 1.01(7)
C77 C78 1.491(7)
C78 H78A 1.02(6)
C78 H78B 0.94(4)
C79 H79C 0.9900
C79 H79D 0.9900
C79 H79A 0.9900
C79 H79B 0.9900
C79 C80A 1.398(11)
C79 C80B 1.496(15)
C80A H80A 0.9900
C80A H80B 0.9900
C80B H80C 0.9900
C80B H80D 0.9900
C81 H81A 0.9900
C81 H81B 0.9900
C81 C82 1.262(11)
C82 H82C 0.9900
C82 H82D 0.9900
C82 H82A 0.9900
C82 H82B 0.9900
C83 H83C 0.9900
C83 H83D 0.9900
C83 H83A 0.9900
C83 H83B 0.9900
C83 C84 1.484(9)
C84 C86 1.193(8)
C86 C87 1.371(7)
C87 C88 1.199(7)
C88 C89 1.471(8)
C89 H89A 1.02(7)
C89 H89B 1.10(10)
C90 H90A 0.89(7)
C90 H90B 0.88(7)
C90 C91 1.514(9)
C91 H91A 1.01(5)
C91 H91B 0.92(7)
C92 H92A 0.82(6)
C92 H92B 0.88(5)
C92 C93 1.496(7)
C93 H93A 0.93(5)
C93 H93B 1.00(6)
C94 H94A 1.05(4)
C94 H94B 0.89(5)
C94 C95 1.513(6)
C95 H95A 0.94(6)
C95 H95B 0.93(5)
C96 H96A 0.97(6)
C96 H96B 0.99(5)
C96 H96C 0.96(6)
C97 H97A 1.00(6)
C97 H97B 0.95(5)
C97 H97C 1.01(5)
C98 H98A 0.79(5)
C98 H98B 0.90(4)
C98 C99 1.525(5)
C99 H99A 0.98(4)
C99 H99B 0.96(4)
N1 C1 1.354(6)
N1 C5 1.339(7)
N1 C48 1.506(7)
N2 C14 1.351(6)
N2 C15 1.352(6)
N2 C17 1.498(7)
N3 C24 1.497(5)
N3 C25 1.352(5)
N3 C29 1.347(5)
N4 C38 1.345(5)
N4 C39 1.357(5)
N4 C41 1.493(6)
C1 H1 0.78(5)
C1 C2 1.369(7)
C2 H2 0.96(5)
C2 C3 1.404(6)
C3 C4 1.394(6)
C3 C6 1.463(7)
C4 H4 0.91(6)
C4 C5 1.367(8)
C5 H5 0.90(6)
C6 C7 1.402(6)
C6 C11 1.407(6)
C7 H7 0.97(5)
C7 C8 1.386(7)
C8 H8 1.03(5)
C8 C9 1.402(6)
C9 C10 1.398(7)
C9 C12 1.469(7)
C10 H10 1.00(6)
C10 C11 1.382(7)
C11 H11 0.92(4)
C12 C13 1.404(7)
C12 C16 1.395(6)
C13 H13 0.86(5)
C13 C14 1.376(7)
C14 H14 1.00(6)
C15 H15 0.97(5)
C15 C16 1.372(7)
C16 H16 0.91(5)
C17 H17A 1.00(6)
C17 H17B 0.90(8)
C17 C18 1.490(7)
C18 C19 1.392(6)
C18 C23 1.404(6)
C19 H19 0.87(6)
C19 C20 1.382(7)
C20 H20 0.94(5)
C20 C21 1.389(6)
C21 C22 1.400(6)
C21 C24 1.496(6)
C22 H22 0.86(6)
C22 C23 1.363(6)
C23 H23 0.85(5)
C24 H24A 0.96(5)
C24 H24B 0.86(5)
C25 H25 1.01(6)
C25 C26 1.365(6)
C26 H26 0.99(4)
C26 C27 1.405(6)
C27 C28 1.405(5)
C27 C30 1.469(6)
C28 H28 0.97(5)
C28 C29 1.376(6)
C29 H29 0.97(4)
C30 C31 1.403(5)
C30 C35 1.395(6)
C31 H31 0.97(5)
C31 C32 1.387(6)
C32 H32 0.96(5)
C32 C33 1.392(6)
C33 C34 1.408(5)
C33 C36 1.474(6)
C34 H34 0.93(5)
C34 C35 1.370(6)
C35 H35 0.89(5)
C36 C37 1.412(5)
C36 C40 1.394(6)
C37 H37 0.82(5)
C37 C38 1.363(6)
C38 H38 0.89(5)
C39 H39 0.85(5)
C39 C40 1.369(6)
C40 H40 0.82(4)
C41 H41A 0.84(5)
C41 H41B 0.95(5)
C41 C42 1.491(7)
C42 C43 1.395(6)
C42 C47 1.404(6)
C43 H43 0.96(5)
C43 C44 1.381(7)
C44 H44 0.94(5)
C44 C45 1.401(6)
C45 C46 1.384(6)
C45 C48 1.495(8)
C46 H46 0.88(6)
C46 C47 1.378(7)
C47 H47 0.95(5)
C48 H48A 0.86(5)
C48 H48B 0.99(6)
P1 F1 1.606(2)
P1 F2 1.595(3)
P1 F3 1.592(3)
P1 F4 1.583(3)
P1 F5 1.599(3)
P1 F6 1.609(2)
P5 F25 1.619(4)
P5 F26 1.581(4)
P5 F27 1.564(5)
P5 F28 1.545(5)
P5 F29 1.559(4)
P5 F30 1.555(4)
P2 F7 1.562(3)
P2 F8 1.594(3)
P2 F9 1.588(3)
P2 F10 1.627(3)
P2 F11 1.596(3)
P2 F12 1.582(3)
P3 F13 1.600(3)
P3 F14 1.581(4)
P3 F15 1.613(3)
P3 F16 1.587(3)
P3 F17 1.599(4)
P3 F18 1.582(3)
P4 F19 1.591(3)
P4 F20 1.594(3)
P4 F21 1.585(3)
P4 F22 1.603(3)
P4 F23 1.586(3)
P4 F24 1.607(3)
P6 F31 1.535(5)
P6 F32 1.557(4)
P6 F33 1.588(3)
P6 F34 1.549(4)
P6 F35 1.579(4)
P6 F36 1.595(3)
N9S C17S 1.182(9)
C17S C18S 1.433(11)
C18S H18A 0.9800
C18S H18B 0.9800
C18S H18C 0.9800
N7S C13S 1.133(6)
C13S C14S 1.457(6)
C14S H14A 0.9800
C14S H14B 0.9800
C14S H14C 0.9800
N4S C7S 1.132(7)
C7S C8S 1.442(9)
C8S H8SA 0.9800
C8S H8SB 0.9800
C8S H8SC 0.9800
N5S C9S 1.087(8)
C9S C10S 1.459(10)
C10S H10A 0.9800
C10S H10B 0.9800
C10S H10C 0.9800
N6S C11S 1.131(6)
C11S C12S 1.455(8)
C12S H12A 0.9800
C12S H12B 0.9800
C12S H12C 0.9800
N11S C21S 1.149(8)
C21S C22S 1.451(10)
C22S H22A 0.9800
C22S H22B 0.9800
C22S H22C 0.9800
N8S C15S 1.149(7)
C15S C16S 1.449(10)
C16S H16A 1.03(8)
C16S H16B 0.91(8)
C16S H16C 0.85(6)
N3S C5S 1.141(6)
C5S C6S 1.435(7)
C6S H6SA 0.9800
C6S H6SB 0.9800
C6S H6SC 0.9800
N10S C19S 1.135(6)
C19S C20S 1.464(7)
C20S H20A 0.9800
C20S H20B 0.9800
C20S H20C 0.9800
N1S C1S 1.137(7)
C1S C2S 1.449(8)
C2S H2SA 0.9800
C2S H2SB 0.9800
C2S H2SC 0.9800
N2S C3S 1.05(2)
C3S C4S 1.29(2)
C4S H4SA 0.9800
C4S H4SB 0.9800
C4S H4SC 0.9800

loop_
_geom_torsion_atom_site_label_1
_geom_torsion_atom_site_label_2
_geom_torsion_atom_site_label_3
_geom_torsion_atom_site_label_4
_geom_torsion
O1 C49 C50 C51 -177.1(3)
O1 C49 C50 C54 3.2(6)
O5 C79 C80A O6 171.1(5)
O5 C79 C80B O6 -132.8(9)
O6 C81 C82 O7A 67.5(13)
O6 C81 C82 O7B 7(2)
O8 C90 C91 O9 77.0(6)
O9 C92 C93 O10 -77.9(5)
O10 C94 C95 N8 -61.8(5)
N5 C49 C50 C51 2.6(5)
N5 C49 C50 C54 -177.1(3)
N6 C73 C74 N7 -169.2(3)
N7 C77 C78 O5 67.0(5)
N8 C98 C99 N5 176.7(3)
C49 N5 C53 O2 -177.7(3)
C49 N5 C53 C52 2.6(5)
C49 N5 C99 C98 94.0(4)
C49 C50 C51 C52 0.9(5)
C49 C50 C51 C57 -178.4(3)
C49 C50 C54 C55 -179.6(3)
C50 C51 C52 C53 -2.8(5)
C50 C51 C52 C60 179.1(3)
C50 C51 C57 C56 -2.5(5)
C50 C51 C57 C58 177.1(3)
C50 C54 C55 C56 -1.6(6)
C51 C50 C54 C55 0.7(5)
C51 C52 C53 O2 -178.6(3)
C51 C52 C53 N5 1.2(5)
C51 C52 C60 C59 2.8(5)
C51 C57 C58 C59 4.7(5)
C51 C57 C58 C67 -175.5(3)
C52 C51 C57 C56 178.3(3)
C52 C51 C57 C58 -2.1(5)
C53 N5 C49 O1 175.3(3)
C53 N5 C49 C50 -4.4(5)
C53 N5 C99 C98 -83.5(4)
C53 C52 C60 C59 -175.4(3)
C54 C50 C51 C52 -179.4(3)
C54 C50 C51 C57 1.3(5)
C54 C55 C56 C57 0.4(5)
C54 C55 C56 C61 -179.1(3)
C55 C56 C57 C51 1.6(5)
C55 C56 C57 C58 -178.0(3)
C55 C56 C61 C62 -5.4(5)
C55 C56 C61 C66 174.4(3)
C56 C57 C58 C59 -175.6(3)
C56 C57 C58 C67 4.1(5)
C56 C61 C62 C63 177.0(3)
C56 C61 C66 C65 -177.4(3)
C56 C61 C66 C67 2.9(5)
C57 C51 C52 C53 176.5(3)
C57 C51 C52 C60 -1.7(5)
C57 C56 C61 C62 175.2(3)
C57 C56 C61 C66 -5.0(5)
C57 C58 C59 C60 -3.8(5)
C57 C58 C67 C66 -6.2(5)
C57 C58 C67 C68 174.3(3)
C58 C59 C60 C52 0.0(6)
C58 C67 C68 C69 176.3(3)
C59 C58 C67 C66 173.5(3)
C59 C58 C67 C68 -6.0(5)
C60 C52 C53 O2 -0.5(5)
C60 C52 C53 N5 179.3(3)
C61 C56 C57 C51 -178.9(3)
C61 C56 C57 C58 1.5(5)
C61 C62 C63 C64 0.9(6)
C61 C66 C67 C58 2.7(5)
C61 C66 C67 C68 -177.7(3)
C62 C61 C66 C65 2.4(5)
C62 C61 C66 C67 -177.3(3)
C62 C63 C64 C65 1.4(6)
C62 C63 C64 C72 -177.5(3)
C63 C64 C65 C66 -1.7(5)
C63 C64 C65 C70 178.0(3)
C63 C64 C72 O3 -1.4(6)
C63 C64 C72 N6 177.8(3)
C64 C65 C66 C61 -0.2(5)
C64 C65 C66 C67 179.5(3)
C64 C65 C70 C69 178.6(3)
C64 C65 C70 C71 0.6(5)
C65 C64 C72 O3 179.8(4)
C65 C64 C72 N6 -1.0(5)
C65 C66 C67 C58 -176.9(3)
C65 C66 C67 C68 2.6(5)
C65 C70 C71 O4 -176.7(3)
C65 C70 C71 N6 6.2(5)
C66 C61 C62 C63 -2.8(5)
C66 C65 C70 C69 -1.7(5)
C66 C65 C70 C71 -179.7(3)
C66 C67 C68 C69 -3.3(5)
C67 C58 C59 C60 176.5(3)
C67 C68 C69 C70 1.4(5)
C68 C69 C70 C65 1.1(5)
C68 C69 C70 C71 179.2(3)
C69 C70 C71 O4 5.2(5)
C69 C70 C71 N6 -171.9(3)
C70 C65 C66 C61 -179.8(3)
C70 C65 C66 C67 -0.2(5)
C71 N6 C72 O3 -172.2(4)
C71 N6 C72 C64 8.6(5)
C71 N6 C73 C74 84.4(4)
C72 N6 C71 O4 171.7(3)
C72 N6 C71 C70 -11.1(5)
C72 N6 C73 C74 -92.0(4)
C72 C64 C65 C66 177.2(3)
C72 C64 C65 C70 -3.2(5)
C73 N6 C71 O4 -4.4(5)
C73 N6 C71 C70 172.7(3)
C73 N6 C72 O3 3.9(5)
C73 N6 C72 C64 -175.3(3)
C74 N7 C77 C78 46.5(5)
C75 N7 C74 C73 -59.2(5)
C75 N7 C77 C78 169.0(3)
C76 N7 C74 C73 -177.4(4)
C76 N7 C77 C78 -73.4(4)
C77 N7 C74 C73 61.4(5)
C78 O5 C79 C80A 88.5(6)
C78 O5 C79 C80B 141.6(9)
C79 O5 C78 C77 -167.8(4)
C80A O6 C80B C79 46.6(7)
C80A O6 C81 C82 -168.2(8)
C80A C79 C80B O6 -51.0(8)
C80B O6 C80A C79 -50.9(9)
C80B O6 C81 C82 157.9(10)
C80B C79 C80A O6 46.4(7)
C81 O6 C80A C79 -97.0(7)
C81 O6 C80B C79 -170.4(9)
C82 O7A C83 O7B 45.6(8)
C82 O7A C83 C84 -176.8(7)
C82 O7B C83 O7A -46.1(8)
C82 O7B C83 C84 -105.4(12)
C83 O7A C82 O7B -33.8(6)
C83 O7A C82 C81 -175.5(9)
C83 O7B C82 O7A 59.8(9)
C83 O7B C82 C81 142.2(19)
C89 O8 C90 C91 -176.7(5)
C90 O8 C89 C88 -65.3(7)
C91 O9 C92 C93 179.1(4)
C92 O9 C91 C90 173.3(4)
C93 O10 C94 C95 167.3(4)
C94 O10 C93 C92 -174.6(4)
C95 N8 C98 C99 -172.0(3)
C96 N8 C95 C94 -39.2(4)
C96 N8 C98 C99 -49.7(5)
C97 N8 C95 C94 -157.8(3)
C97 N8 C98 C99 70.7(4)
C98 N8 C95 C94 83.0(4)
C99 N5 C49 O1 -2.0(5)
C99 N5 C49 C50 178.3(3)
C99 N5 C53 O2 -0.3(5)
C99 N5 C53 C52 179.9(3)
N1 C1 C2 C3 -0.6(6)
N2 C15 C16 C12 -0.6(6)
N2 C17 C18 C19 100.9(4)
N2 C17 C18 C23 -74.7(5)
N3 C25 C26 C27 2.5(6)
N4 C39 C40 C36 -1.3(6)
N4 C41 C42 C43 -74.8(4)
N4 C41 C42 C47 102.1(4)
C1 N1 C5 C4 2.1(6)
C1 N1 C48 C45 -90.1(5)
C1 C2 C3 C4 3.1(6)
C1 C2 C3 C6 -175.0(4)
C2 C3 C4 C5 -3.2(6)
C2 C3 C6 C7 -18.7(6)
C2 C3 C6 C11 159.1(4)
C3 C4 C5 N1 0.6(7)
C3 C6 C7 C8 175.6(4)
C3 C6 C11 C10 -176.0(4)
C4 C3 C6 C7 163.3(4)
C4 C3 C6 C11 -18.9(6)
C5 N1 C1 C2 -2.1(6)
C5 N1 C48 C45 85.4(5)
C6 C3 C4 C5 174.9(4)
C6 C7 C8 C9 0.5(6)
C7 C6 C11 C10 1.9(6)
C7 C8 C9 C10 1.6(6)
C7 C8 C9 C12 -176.5(4)
C8 C9 C10 C11 -2.0(6)
C8 C9 C12 C13 25.1(6)
C8 C9 C12 C16 -156.7(4)
C9 C10 C11 C6 0.3(6)
C9 C12 C13 C14 176.3(4)
C9 C12 C16 C15 -176.5(4)
C10 C9 C12 C13 -152.9(4)
C10 C9 C12 C16 25.2(6)
C11 C6 C7 C8 -2.3(6)
C12 C9 C10 C11 176.0(4)
C12 C13 C14 N2 1.1(6)
C13 C12 C16 C15 1.7(6)
C14 N2 C15 C16 -0.4(6)
C14 N2 C17 C18 90.8(5)
C15 N2 C14 C13 0.2(6)
C15 N2 C17 C18 -80.2(5)
C16 C12 C13 C14 -2.0(6)
C17 N2 C14 C13 -170.7(4)
C17 N2 C15 C16 170.5(4)
C17 C18 C19 C20 -172.9(4)
C17 C18 C23 C22 172.1(4)
C18 C19 C20 C21 0.2(6)
C19 C18 C23 C22 -3.6(6)
C19 C20 C21 C22 -2.4(6)
C19 C20 C21 C24 174.3(4)
C20 C21 C22 C23 1.6(5)
C20 C21 C24 N3 -112.8(4)
C21 C22 C23 C18 1.4(6)
C22 C21 C24 N3 63.9(5)
C23 C18 C19 C20 2.8(6)
C24 N3 C25 C26 172.0(4)
C24 N3 C29 C28 -174.3(4)
C24 C21 C22 C23 -175.1(4)
C25 N3 C24 C21 -93.8(4)
C25 N3 C29 C28 -0.4(6)
C25 C26 C27 C28 -0.8(6)
C25 C26 C27 C30 -178.3(4)
C26 C27 C28 C29 -1.4(6)
C26 C27 C30 C31 31.2(6)
C26 C27 C30 C35 -151.1(4)
C27 C28 C29 N3 2.0(6)
C27 C30 C31 C32 174.9(3)
C27 C30 C35 C34 -175.5(4)
C28 C27 C30 C31 -146.2(4)
C28 C27 C30 C35 31.5(6)
C29 N3 C24 C21 80.1(5)
C29 N3 C25 C26 -1.9(6)
C30 C27 C28 C29 176.2(4)
C30 C31 C32 C33 0.9(6)
C31 C30 C35 C34 2.2(6)
C31 C32 C33 C34 1.8(6)
C31 C32 C33 C36 -174.5(3)
C32 C33 C34 C35 -2.5(6)
C32 C33 C36 C37 -19.1(5)
C32 C33 C36 C40 158.8(4)
C33 C34 C35 C30 0.5(6)
C33 C36 C37 C38 173.5(3)
C33 C36 C40 C39 -172.9(3)
C34 C33 C36 C37 164.6(4)
C34 C33 C36 C40 -17.5(5)
C35 C30 C31 C32 -2.9(6)
C36 C33 C34 C35 173.9(4)
C36 C37 C38 N4 0.2(6)
C37 C36 C40 C39 5.1(5)
C38 N4 C39 C40 -3.3(5)
C38 N4 C41 C42 88.9(4)
C39 N4 C38 C37 3.8(6)
C39 N4 C41 C42 -86.5(4)
C40 C36 C37 C38 -4.5(5)
C41 N4 C38 C37 -171.6(4)
C41 N4 C39 C40 172.1(4)
C41 C42 C43 C44 173.2(4)
C41 C42 C47 C46 -173.5(4)
C42 C43 C44 C45 0.4(6)
C43 C42 C47 C46 3.4(6)
C43 C44 C45 C46 3.0(6)
C43 C44 C45 C48 -172.9(4)
C44 C45 C46 C47 -3.2(7)
C44 C45 C48 N1 75.4(6)
C45 C46 C47 C42 0.0(7)
C46 C45 C48 N1 -100.5(5)
C47 C42 C43 C44 -3.6(6)
C48 N1 C1 C2 173.4(4)
C48 N1 C5 C4 -173.3(4)
C48 C45 C46 C47 172.7(4)
